data_1574614
loop_
_publ_author_name
'Frey, Nathan C.'
'Sarkar, Samir Kumar'
'Dickie, Diane A.'
'Molino, Andrew'
'Gilliard, Robert J.'

_publ_section_title
;
 Borinine-FLP ring expansion: isolation of eight-membered B--P rings
 bridged by \m2 chalcogenide and chloronium ions
;
_journal_issue 24
_journal_name_full 'Chemical Science'
_journal_page_first 10857
_journal_page_last 10866
_journal_paper_doi 10.1039/D5SC02000J
_journal_volume 16
_journal_year 2025
_chemical_formula_sum 'C140 H116 B4 O3 P4 Se2'
_chemical_formula_weight 2171.36
_space_group_crystal_system monoclinic
_space_group_IT_number 14
_space_group_name_Hall '-P 2ybc'
_space_group_name_H-M_alt 'P 1 21/c 1'
_atom_sites_solution_hydrogens geom
_atom_sites_solution_primary dual
_audit_update_record
;
2024-07-06 deposited with the CCDC.	2025-05-12 downloaded from the CCDC.
;
_cell_angle_alpha 90
_cell_angle_beta 108.3620(10)
_cell_angle_gamma 90
_cell_formula_units_Z 4
_cell_length_a 19.9940(4)
_cell_length_b 23.9110(5)
_cell_length_c 23.8368(4)
_cell_measurement_reflns_used 9958
_cell_measurement_temperature 100.(2)
_cell_measurement_theta_max 68.3253
_cell_measurement_theta_min 2.6888
_cell_volume 10815.6(4)
_computing_cell_refinement 'SAINT V8.40B (Bruker AXS LLC, 2019)'
_computing_data_collection 'Bruker Instrument Service V6.2.15'
_computing_data_reduction 'SAINT V8.40B (Bruker AXS LLC, 2019)'
_computing_structure_refinement 'SHELXL-2018/3 (Sheldrick, 2018)'
_computing_structure_solution 'SHELXT 2018/2 (Sheldrick, 2018)'
_diffrn_ambient_temperature 100.(2)
_diffrn_detector_area_resol_mean 7.3910
_diffrn_measured_fraction_theta_full 0.981
_diffrn_measured_fraction_theta_max 0.981
_diffrn_measurement_device 'Kappa four-circle diffractometer'
_diffrn_measurement_device_type 'Bruker D8 Venture PhotonIII'
_diffrn_measurement_method '\f and \w scans'
_diffrn_radiation_monochromator 'HELIOS EF double bounce multilayer mirror'
_diffrn_radiation_type 'Cu K\a'
_diffrn_radiation_wavelength 1.54178
_diffrn_reflns_av_R_equivalents 0.0483
_diffrn_reflns_av_unetI/netI 0.0606
_diffrn_reflns_limit_h_max 22
_diffrn_reflns_limit_h_min -24
_diffrn_reflns_limit_k_max 28
_diffrn_reflns_limit_k_min 0
_diffrn_reflns_limit_l_max 28
_diffrn_reflns_limit_l_min 0
_diffrn_reflns_number 20491
_diffrn_reflns_theta_full 67.68
_diffrn_reflns_theta_max 68.36
_diffrn_reflns_theta_min 2.69
_diffrn_source 'micro-focus sealed X-ray tube'
_diffrn_source_current 1.1
_diffrn_source_power 0.06
_diffrn_source_type 'Incoatec I\mS 3.0'
_diffrn_source_voltage 50
_exptl_absorpt_coefficient_mu 1.859
_exptl_absorpt_correction_T_max 0.93
_exptl_absorpt_correction_T_min 0.82
_exptl_absorpt_correction_type multi-scan
_exptl_absorpt_process_details
;
Sevvana, M., Ruf, M., Us\'on, I., Sheldrick, G. M., and Herbst-Irmer, R. (2019)
"Non-merohedral twinning: from minerals to proteins"
Acta. Cryst. D75, 1040-1050.
doi:10.1107/S2059798319010179
;
_exptl_crystal_colour colourless
_exptl_crystal_density_diffrn 1.333
_exptl_crystal_density_method 'not measured'
_exptl_crystal_description plate
_exptl_crystal_F_000 4512
_exptl_crystal_size_max 0.111
_exptl_crystal_size_mid 0.050
_exptl_crystal_size_min 0.042
_refine_diff_density_max 0.906
_refine_diff_density_min -0.426
_refine_ls_extinction_method none
_refine_ls_goodness_of_fit_ref 1.038
_refine_ls_hydrogen_treatment constr
_refine_ls_matrix_type full
_refine_ls_number_parameters 1389
_refine_ls_number_reflns 20491
_refine_ls_number_restraints 0
_refine_ls_restrained_S_all 1.038
_refine_ls_R_factor_all 0.0652
_refine_ls_R_factor_gt 0.0444
_refine_ls_shift/su_max 0.002
_refine_ls_shift/su_mean 0.000
_refine_ls_structure_factor_coef Fsqd
_refine_ls_weighting_details 'w=1/[\s^2^(Fo^2^)+(0.0517P)^2^+8.1450P] where P=(Fo^2^+2Fc^2^)/3'
_refine_ls_weighting_scheme calc
_refine_ls_wR_factor_gt 0.0990
_refine_ls_wR_factor_ref 0.1107
_reflns_Friedel_coverage 0.000
_reflns_number_gt 16691
_reflns_number_total 20491
_reflns_threshold_expression 'I > 2\s(I)'
_cod_data_source_file d5sc02000j2.cif
_cod_data_source_block 7
_cod_depositor_comments
;
The following automatic conversions were performed:

data item '_exptl_absorpt_correction_type' value 'Multi-Scan' was
changed to 'multi-scan' in accordance with the
/home/data/users/saulius/crontab/automatic-downloads/rss-feeds/RSC/lib/dictionaries/cif_core.dic
dictionary named 'cif_core.dic' version 2.4.2 last updated on
2011-04-26.

Automatic conversion script
Id: cif_fix_values 8170 2020-07-09 18:12:32Z antanas 

 Adding full bibliography for 1574608--1574615.cif.
;
_cod_original_sg_symbol_H-M 'P 21/c'
_cod_database_code 1574614

loop_
_space_group_symop_operation_xyz
'x, y, z'
'-x, y+1/2, -z+1/2'
'-x, -y, -z'
'x, -y-1/2, z-1/2'

loop_
_atom_site_type_symbol
_atom_site_label
_atom_site_fract_x
_atom_site_fract_y
_atom_site_fract_z
_atom_site_U_iso_or_equiv
_atom_site_adp_type
_atom_site_calc_flag
_atom_site_refinement_flags_adp
_atom_site_refinement_flags_occupancy
_atom_site_refinement_flags_posn
_atom_site_occupancy
_atom_site_disorder_assembly
_atom_site_disorder_group
B B1 0.1607(2) 0.32315(18) 0.73986(19) 0.0136(8) Uani d . . . 1.000000 . .
B B2 0.1555(2) 0.28719(19) 0.85980(18) 0.0128(8) Uani d . . . 1.000000 . .
Se Se1 0.08575(2) 0.30631(2) 0.77873(2) 0.01398(9) Uani d . . . 1.000000 . .
P P1 0.19084(5) 0.36471(4) 0.88016(4) 0.01331(18) Uani d . . . 1.000000 . .
P P2 0.19308(5) 0.24517(4) 0.73880(4) 0.01180(18) Uani d . . . 1.000000 . .
C C1 0.1233(2) 0.34583(16) 0.67330(17) 0.0169(8) Uani d . . . 1.000000 . .
C C2 0.0518(2) 0.33662(17) 0.64300(17) 0.0189(8) Uani d . . . 1.000000 . .
H H2 0.025715 0.312467 0.660006 0.023000 Uiso calc U . R 1.000000 . .
C C3 0.0177(2) 0.36175(18) 0.58873(18) 0.0222(9) Uani d . . . 1.000000 . .
H H3 -0.031206 0.355597 0.569719 0.027000 Uiso calc U . R 1.000000 . .
C C4 0.0557(2) 0.39573(18) 0.56286(19) 0.0259(9) Uani d . . . 1.000000 . .
H H4 0.032734 0.413486 0.526172 0.031000 Uiso calc U . R 1.000000 . .
C C5 0.1271(2) 0.40390(18) 0.59039(18) 0.0239(9) Uani d . . . 1.000000 . .
H H5 0.153172 0.426512 0.571908 0.029000 Uiso calc U . R 1.000000 . .
C C6 0.1613(2) 0.37918(17) 0.64516(17) 0.0182(8) Uani d . . . 1.000000 . .
C C7 0.2376(2) 0.38924(16) 0.67532(18) 0.0189(8) Uani d . . . 1.000000 . .
C C8 0.2843(2) 0.40011(19) 0.6429(2) 0.0267(10) Uani d . . . 1.000000 . .
H H8 0.266437 0.402046 0.601025 0.032000 Uiso calc U . R 1.000000 . .
C C9 0.3557(2) 0.4080(2) 0.6710(2) 0.0307(10) Uani d . . . 1.000000 . .
H H9 0.385961 0.416083 0.648318 0.037000 Uiso calc U . R 1.000000 . .
C C10 0.3830(2) 0.40422(18) 0.7316(2) 0.0271(10) Uani d . . . 1.000000 . .
H H10 0.432112 0.408635 0.750761 0.033000 Uiso calc U . R 1.000000 . .
C C11 0.3379(2) 0.39387(17) 0.76455(18) 0.0209(9) Uani d . . . 1.000000 . .
H H11 0.356759 0.392170 0.806408 0.025000 Uiso calc U . R 1.000000 . .
C C12 0.2651(2) 0.38587(17) 0.73746(18) 0.0182(8) Uani d . . . 1.000000 . .
C C13 0.2197(2) 0.36845(16) 0.77354(17) 0.0143(8) Uani d . . . 1.000000 . .
C C14 0.2249(2) 0.39549(17) 0.82442(17) 0.0163(8) Uani d . . . 1.000000 . .
C C15 0.2585(2) 0.45247(17) 0.83690(17) 0.0184(8) Uani d . . . 1.000000 . .
C C16 0.3247(2) 0.46316(18) 0.87765(18) 0.0222(9) Uani d . . . 1.000000 . .
H H16 0.349750 0.434264 0.902954 0.027000 Uiso calc U . R 1.000000 . .
C C17 0.3537(3) 0.5167(2) 0.8809(2) 0.0314(11) Uani d . . . 1.000000 . .
H H17 0.399390 0.523769 0.907646 0.038000 Uiso calc U . R 1.000000 . .
C C18 0.3165(3) 0.55949(19) 0.8457(2) 0.0356(12) Uani d . . . 1.000000 . .
H H18 0.336480 0.595834 0.848675 0.043000 Uiso calc U . R 1.000000 . .
C C19 0.2513(3) 0.54980(19) 0.8067(2) 0.0329(11) Uani d . . . 1.000000 . .
H H19 0.225750 0.579393 0.782800 0.039000 Uiso calc U . R 1.000000 . .
C C20 0.2220(2) 0.49644(17) 0.80186(19) 0.0256(9) Uani d . . . 1.000000 . .
H H20 0.176627 0.489866 0.774384 0.031000 Uiso calc U . R 1.000000 . .
C C21 0.1207(2) 0.40688(17) 0.89073(17) 0.0162(8) Uani d . . . 1.000000 . .
C C22 0.0781(2) 0.44031(17) 0.84515(18) 0.0209(8) Uani d . . . 1.000000 . .
H H22 0.088499 0.443652 0.809060 0.025000 Uiso calc U . R 1.000000 . .
C C23 0.0209(2) 0.4685(2) 0.8524(2) 0.0296(10) Uani d . . . 1.000000 . .
H H23 -0.008269 0.490604 0.821057 0.036000 Uiso calc U . R 1.000000 . .
C C24 0.0058(2) 0.4646(2) 0.9059(2) 0.0306(10) Uani d . . . 1.000000 . .
H H24 -0.032838 0.484582 0.911124 0.037000 Uiso calc U . R 1.000000 . .
C C25 0.0476(2) 0.43154(18) 0.9509(2) 0.0253(9) Uani d . . . 1.000000 . .
H H25 0.037295 0.428488 0.987072 0.030000 Uiso calc U . R 1.000000 . .
C C26 0.1042(2) 0.40299(17) 0.94369(18) 0.0195(8) Uani d . . . 1.000000 . .
H H26 0.132427 0.380334 0.974948 0.023000 Uiso calc U . R 1.000000 . .
C C27 0.2651(2) 0.37591(17) 0.94708(17) 0.0182(8) Uani d . . . 1.000000 . .
C C28 0.2702(2) 0.42090(18) 0.98542(17) 0.0212(8) Uani d . . . 1.000000 . .
H H28 0.230868 0.444978 0.980075 0.025000 Uiso calc U . R 1.000000 . .
C C29 0.3319(2) 0.4310(2) 1.03124(18) 0.0278(10) Uani d . . . 1.000000 . .
H H29 0.334972 0.461923 1.056928 0.033000 Uiso calc U . R 1.000000 . .
C C30 0.3896(2) 0.3951(2) 1.0393(2) 0.0322(11) Uani d . . . 1.000000 . .
H H30 0.432266 0.401751 1.070374 0.039000 Uiso calc U . R 1.000000 . .
C C31 0.3842(2) 0.3502(2) 1.0022(2) 0.0276(10) Uani d . . . 1.000000 . .
H H31 0.423181 0.325568 1.008324 0.033000 Uiso calc U . R 1.000000 . .
C C32 0.3229(2) 0.34012(17) 0.95592(19) 0.0207(8) Uani d . . . 1.000000 . .
H H32 0.320203 0.309116 0.930372 0.025000 Uiso calc U . R 1.000000 . .
C C33 0.1110(2) 0.26824(16) 0.90260(17) 0.0166(8) Uani d . . . 1.000000 . .
C C34 0.0399(2) 0.28376(18) 0.89174(18) 0.0206(8) Uani d . . . 1.000000 . .
H H34 0.017981 0.307738 0.859383 0.025000 Uiso calc U . R 1.000000 . .
C C35 0.0012(2) 0.26485(19) 0.92717(19) 0.0239(9) Uani d . . . 1.000000 . .
H H35 -0.046544 0.275885 0.918973 0.029000 Uiso calc U . R 1.000000 . .
C C36 0.0323(2) 0.23002(19) 0.97430(19) 0.0256(9) Uani d . . . 1.000000 . .
H H36 0.005751 0.216734 0.998330 0.031000 Uiso calc U . R 1.000000 . .
C C37 0.1025(2) 0.21429(18) 0.98671(19) 0.0237(9) Uani d . . . 1.000000 . .
H H37 0.123627 0.190305 1.019239 0.028000 Uiso calc U . R 1.000000 . .
C C38 0.1423(2) 0.23359(17) 0.95155(17) 0.0174(8) Uani d . . . 1.000000 . .
C C39 0.2172(2) 0.21732(16) 0.96529(17) 0.0161(8) Uani d . . . 1.000000 . .
C C40 0.2579(2) 0.20203(18) 1.02265(18) 0.0222(9) Uani d . . . 1.000000 . .
H H40 0.236877 0.202909 1.053247 0.027000 Uiso calc U . R 1.000000 . .
C C41 0.3272(2) 0.18580(18) 1.03630(18) 0.0230(9) Uani d . . . 1.000000 . .
H H41 0.353164 0.175254 1.075559 0.028000 Uiso calc U . R 1.000000 . .
C C42 0.3590(2) 0.18496(17) 0.99220(18) 0.0198(8) Uani d . . . 1.000000 . .
H H42 0.406686 0.173604 1.000999 0.024000 Uiso calc U . R 1.000000 . .
C C43 0.3206(2) 0.20077(16) 0.93543(17) 0.0159(8) Uani d . . . 1.000000 . .
H H43 0.342907 0.200529 0.905667 0.019000 Uiso calc U . R 1.000000 . .
C C44 0.2495(2) 0.21720(15) 0.92020(16) 0.0140(7) Uani d . . . 1.000000 . .
C C45 0.21168(18) 0.23905(15) 0.85971(17) 0.0133(7) Uani d . . . 1.000000 . .
C C46 0.22141(18) 0.21275(16) 0.81189(17) 0.0140(7) Uani d . . . 1.000000 . .
C C47 0.25047(19) 0.15439(16) 0.81616(16) 0.0143(7) Uani d . . . 1.000000 . .
C C48 0.3136(2) 0.13893(17) 0.80603(17) 0.0170(8) Uani d . . . 1.000000 . .
H H48 0.340158 0.166328 0.793389 0.020000 Uiso calc U . R 1.000000 . .
C C49 0.3374(2) 0.08453(17) 0.81425(17) 0.0196(8) Uani d . . . 1.000000 . .
H H49 0.380598 0.075137 0.807887 0.023000 Uiso calc U . R 1.000000 . .
C C50 0.2997(2) 0.04354(17) 0.83149(19) 0.0243(9) Uani d . . . 1.000000 . .
H H50 0.316635 0.006170 0.837041 0.029000 Uiso calc U . R 1.000000 . .
C C51 0.2365(2) 0.05751(17) 0.84069(19) 0.0213(9) Uani d . . . 1.000000 . .
H H51 0.209733 0.029459 0.852131 0.026000 Uiso calc U . R 1.000000 . .
C C52 0.2124(2) 0.11204(16) 0.83328(18) 0.0186(8) Uani d . . . 1.000000 . .
H H52 0.169221 0.121011 0.839903 0.022000 Uiso calc U . R 1.000000 . .
C C53 0.2694(2) 0.23655(16) 0.71308(17) 0.0146(8) Uani d . . . 1.000000 . .
C C54 0.3311(2) 0.26299(17) 0.74646(19) 0.0221(9) Uani d . . . 1.000000 . .
H H54 0.331687 0.283220 0.780905 0.026000 Uiso calc U . R 1.000000 . .
C C55 0.3916(2) 0.26030(19) 0.7303(2) 0.0290(10) Uani d . . . 1.000000 . .
H H55 0.433331 0.278404 0.753757 0.035000 Uiso calc U . R 1.000000 . .
C C56 0.3914(2) 0.23121(19) 0.6800(2) 0.0309(11) Uani d . . . 1.000000 . .
H H56 0.432826 0.229782 0.668546 0.037000 Uiso calc U . R 1.000000 . .
C C57 0.3309(2) 0.20428(19) 0.6464(2) 0.0280(10) Uani d . . . 1.000000 . .
H H57 0.330652 0.184273 0.611925 0.034000 Uiso calc U . R 1.000000 . .
C C58 0.2703(2) 0.20645(17) 0.66304(18) 0.0189(8) Uani d . . . 1.000000 . .
H H58 0.229096 0.187294 0.640202 0.023000 Uiso calc U . R 1.000000 . .
C C59 0.12268(19) 0.20289(16) 0.69050(17) 0.0149(8) Uani d . . . 1.000000 . .
C C60 0.08481(19) 0.16616(16) 0.71453(17) 0.0159(8) Uani d . . . 1.000000 . .
H H60 0.094899 0.164063 0.756173 0.019000 Uiso calc U . R 1.000000 . .
C C61 0.0324(2) 0.13262(17) 0.67773(19) 0.0223(9) Uani d . . . 1.000000 . .
H H61 0.006569 0.107774 0.694275 0.027000 Uiso calc U . R 1.000000 . .
C C62 0.0177(2) 0.13534(18) 0.6171(2) 0.0246(9) Uani d . . . 1.000000 . .
H H62 -0.016673 0.111153 0.592102 0.030000 Uiso calc U . R 1.000000 . .
C C63 0.0530(2) 0.17337(18) 0.59262(18) 0.0219(9) Uani d . . . 1.000000 . .
H H63 0.042044 0.175827 0.550917 0.026000 Uiso calc U . R 1.000000 . .
C C64 0.1042(2) 0.20768(17) 0.62893(17) 0.0167(8) Uani d . . . 1.000000 . .
H H64 0.126969 0.234673 0.612013 0.020000 Uiso calc U . R 1.000000 . .
B B3 0.3456(2) 0.82608(18) 0.63915(18) 0.0138(8) Uani d . . . 1.000000 . .
B B4 0.3342(2) 0.77927(18) 0.75371(19) 0.0137(8) Uani d . . . 1.000000 . .
Se Se2 0.41184(2) 0.80095(2) 0.71918(2) 0.01360(9) Uani d . . . 1.000000 . .
P P3 0.30179(5) 0.85728(4) 0.76026(4) 0.01200(18) Uani d . . . 1.000000 . .
P P4 0.30843(5) 0.75080(4) 0.61078(4) 0.01319(19) Uani d . . . 1.000000 . .
C C65 0.3917(2) 0.85171(16) 0.60052(16) 0.0159(8) Uani d . . . 1.000000 . .
C C66 0.4638(2) 0.84015(18) 0.61333(17) 0.0206(8) Uani d . . . 1.000000 . .
H H66 0.484908 0.812555 0.642141 0.025000 Uiso calc U . R 1.000000 . .
C C67 0.5055(2) 0.8681(2) 0.58493(19) 0.0252(9) Uani d . . . 1.000000 . .
H H67 0.553994 0.859005 0.594157 0.030000 Uiso calc U . R 1.000000 . .
C C68 0.4761(2) 0.9087(2) 0.54352(19) 0.0274(10) Uani d . . . 1.000000 . .
H H68 0.504560 0.928375 0.524848 0.033000 Uiso calc U . R 1.000000 . .
C C69 0.4055(2) 0.92070(18) 0.52934(18) 0.0246(9) Uani d . . . 1.000000 . .
H H69 0.385371 0.948716 0.500726 0.030000 Uiso calc U . R 1.000000 . .
C C70 0.3625(2) 0.89204(17) 0.55663(17) 0.0182(8) Uani d . . . 1.000000 . .
C C71 0.2862(2) 0.90535(16) 0.54057(17) 0.0162(8) Uani d . . . 1.000000 . .
C C72 0.2486(2) 0.92527(18) 0.48357(18) 0.0233(9) Uani d . . . 1.000000 . .
H H72 0.272027 0.928898 0.454754 0.028000 Uiso calc U . R 1.000000 . .
C C73 0.1782(2) 0.9396(2) 0.46898(19) 0.0271(10) Uani d . . . 1.000000 . .
H H73 0.153522 0.953231 0.430601 0.032000 Uiso calc U . R 1.000000 . .
C C74 0.1438(2) 0.93371(17) 0.51125(18) 0.0215(9) Uani d . . . 1.000000 . .
H H74 0.095585 0.943817 0.501797 0.026000 Uiso calc U . R 1.000000 . .
C C75 0.1795(2) 0.91328(17) 0.56677(18) 0.0180(8) Uani d . . . 1.000000 . .
H H75 0.155109 0.908858 0.594808 0.022000 Uiso calc U . R 1.000000 . .
C C76 0.2512(2) 0.89889(16) 0.58277(17) 0.0156(8) Uani d . . . 1.000000 . .
C C77 0.28819(19) 0.87306(16) 0.64156(16) 0.0139(8) Uani d . . . 1.000000 . .
C C78 0.27799(18) 0.89529(15) 0.69014(16) 0.0117(7) Uani d . . . 1.000000 . .
C C79 0.24939(19) 0.95375(16) 0.68901(16) 0.0144(7) Uani d . . . 1.000000 . .
C C80 0.28751(19) 0.99620(17) 0.67268(17) 0.0174(8) Uani d . . . 1.000000 . .
H H80 0.330515 0.987408 0.665646 0.021000 Uiso calc U . R 1.000000 . .
C C81 0.2636(2) 1.05089(17) 0.66659(18) 0.0211(9) Uani d . . . 1.000000 . .
H H81 0.290029 1.079148 0.655040 0.025000 Uiso calc U . R 1.000000 . .
C C82 0.2013(2) 1.06466(17) 0.67726(19) 0.0215(8) Uani d . . . 1.000000 . .
H H82 0.184914 1.102190 0.672965 0.026000 Uiso calc U . R 1.000000 . .
C C83 0.1633(2) 1.02321(18) 0.69424(17) 0.0192(8) Uani d . . . 1.000000 . .
H H83 0.120957 1.032488 0.702137 0.023000 Uiso calc U . R 1.000000 . .
C C84 0.1866(2) 0.96845(17) 0.69979(17) 0.0175(8) Uani d . . . 1.000000 . .
H H84 0.159712 0.940377 0.711045 0.021000 Uiso calc U . R 1.000000 . .
C C85 0.37003(19) 0.89527(16) 0.81538(17) 0.0156(8) Uani d . . . 1.000000 . .
C C86 0.4126(2) 0.93334(16) 0.79878(18) 0.0197(8) Uani d . . . 1.000000 . .
H H86 0.405540 0.940057 0.758036 0.024000 Uiso calc U . R 1.000000 . .
C C87 0.4655(2) 0.96169(19) 0.8411(2) 0.0261(9) Uani d . . . 1.000000 . .
H H87 0.494375 0.987700 0.829263 0.031000 Uiso calc U . R 1.000000 . .
C C88 0.4763(2) 0.9521(2) 0.9007(2) 0.0327(11) Uani d . . . 1.000000 . .
H H88 0.511698 0.972416 0.929545 0.039000 Uiso calc U . R 1.000000 . .
C C89 0.4358(2) 0.9133(2) 0.9183(2) 0.0284(10) Uani d . . . 1.000000 . .
H H89 0.444008 0.906293 0.959161 0.034000 Uiso calc U . R 1.000000 . .
C C90 0.3828(2) 0.88452(18) 0.87591(18) 0.0214(9) Uani d . . . 1.000000 . .
H H90 0.355175 0.857528 0.887916 0.026000 Uiso calc U . R 1.000000 . .
C C91 0.22273(19) 0.86491(16) 0.78255(16) 0.0138(7) Uani d . . . 1.000000 . .
C C92 0.2164(2) 0.90046(17) 0.82710(18) 0.0190(8) Uani d . . . 1.000000 . .
H H92 0.256428 0.920219 0.851115 0.023000 Uiso calc U . R 1.000000 . .
C C93 0.1515(2) 0.90695(18) 0.83630(19) 0.0235(9) Uani d . . . 1.000000 . .
H H93 0.147342 0.931237 0.866572 0.028000 Uiso calc U . R 1.000000 . .
C C94 0.0935(2) 0.87857(19) 0.8020(2) 0.0270(9) Uani d . . . 1.000000 . .
H H94 0.049195 0.883730 0.808088 0.032000 Uiso calc U . R 1.000000 . .
C C95 0.0994(2) 0.84231(19) 0.7584(2) 0.0267(9) Uani d . . . 1.000000 . .
H H95 0.059510 0.821637 0.735722 0.032000 Uiso calc U . R 1.000000 . .
C C96 0.1631(2) 0.83609(18) 0.74788(19) 0.0205(8) Uani d . . . 1.000000 . .
H H96 0.166410 0.812190 0.717031 0.025000 Uiso calc U . R 1.000000 . .
C C97 0.3686(2) 0.75445(16) 0.81907(17) 0.0157(8) Uani d . . . 1.000000 . .
C C98 0.4386(2) 0.76595(16) 0.85200(17) 0.0165(8) Uani d . . . 1.000000 . .
H H98 0.465491 0.790150 0.835894 0.020000 Uiso calc U . R 1.000000 . .
C C99 0.4698(2) 0.74285(17) 0.90780(18) 0.0195(8) Uani d . . . 1.000000 . .
H H99 0.517646 0.750873 0.928992 0.023000 Uiso calc U . R 1.000000 . .
C C100 0.4312(2) 0.70836(18) 0.93215(17) 0.0213(9) Uani d . . . 1.000000 . .
H H100 0.452236 0.692366 0.970115 0.026000 Uiso calc U . R 1.000000 . .
C C101 0.3610(2) 0.69708(17) 0.90082(18) 0.0201(8) Uani d . . . 1.000000 . .
H H101 0.334242 0.673611 0.917795 0.024000 Uiso calc U . R 1.000000 . .
C C102 0.3294(2) 0.71998(16) 0.84440(16) 0.0157(8) Uani d . . . 1.000000 . .
C C103 0.2547(2) 0.70729(16) 0.81131(18) 0.0179(8) Uani d . . . 1.000000 . .
C C104 0.2083(2) 0.68990(18) 0.84068(19) 0.0256(9) Uani d . . . 1.000000 . .
H H104 0.225238 0.685508 0.882397 0.031000 Uiso calc U . R 1.000000 . .
C C105 0.1381(2) 0.6788(2) 0.8110(2) 0.0304(10) Uani d . . . 1.000000 . .
H H105 0.107719 0.666894 0.832276 0.036000 Uiso calc U . R 1.000000 . .
C C106 0.1121(2) 0.6851(2) 0.7502(2) 0.0287(10) Uani d . . . 1.000000 . .
H H106 0.063893 0.677764 0.729724 0.034000 Uiso calc U . R 1.000000 . .
C C107 0.1569(2) 0.70205(17) 0.7197(2) 0.0214(8) Uani d . . . 1.000000 . .
H H107 0.138948 0.706403 0.678008 0.026000 Uiso calc U . R 1.000000 . .
C C108 0.2293(2) 0.71314(16) 0.74919(18) 0.0172(8) Uani d . . . 1.000000 . .
C C109 0.2751(2) 0.73625(16) 0.71517(17) 0.0159(8) Uani d . . . 1.000000 . .
C C110 0.26839(19) 0.71506(16) 0.66053(17) 0.0155(8) Uani d . . . 1.000000 . .
C C111 0.2315(2) 0.66072(17) 0.63781(18) 0.0193(8) Uani d . . . 1.000000 . .
C C112 0.2605(2) 0.61248(18) 0.6686(2) 0.0244(9) Uani d . . . 1.000000 . .
H H112 0.301888 0.614663 0.701831 0.029000 Uiso calc U . R 1.000000 . .
C C113 0.2284(3) 0.5609(2) 0.6503(2) 0.0354(11) Uani d . . . 1.000000 . .
H H113 0.248575 0.527819 0.670872 0.042000 Uiso calc U . R 1.000000 . .
C C114 0.1673(3) 0.5575(2) 0.6026(2) 0.0385(12) Uani d . . . 1.000000 . .
H H114 0.145632 0.522175 0.590674 0.046000 Uiso calc U . R 1.000000 . .
C C115 0.1381(3) 0.6048(2) 0.5724(2) 0.0357(11) Uani d . . . 1.000000 . .
H H115 0.096447 0.602392 0.539456 0.043000 Uiso calc U . R 1.000000 . .
C C116 0.1693(2) 0.65610(19) 0.58989(19) 0.0265(9) Uani d . . . 1.000000 . .
H H116 0.148348 0.688841 0.569153 0.032000 Uiso calc U . R 1.000000 . .
C C117 0.3792(2) 0.70828(17) 0.60138(17) 0.0167(8) Uani d . . . 1.000000 . .
C C118 0.4114(2) 0.66741(18) 0.64274(18) 0.0223(9) Uani d . . . 1.000000 . .
H H118 0.394804 0.659972 0.675194 0.027000 Uiso calc U . R 1.000000 . .
C C119 0.4683(2) 0.6376(2) 0.63601(19) 0.0267(10) Uani d . . . 1.000000 . .
H H119 0.489520 0.609076 0.663663 0.032000 Uiso calc U . R 1.000000 . .
C C120 0.4942(2) 0.6485(2) 0.5902(2) 0.0281(10) Uani d . . . 1.000000 . .
H H120 0.533325 0.628054 0.586550 0.034000 Uiso calc U . R 1.000000 . .
C C121 0.4627(2) 0.68999(19) 0.54874(18) 0.0241(9) Uani d . . . 1.000000 . .
H H121 0.480269 0.697758 0.516908 0.029000 Uiso calc U . R 1.000000 . .
C C122 0.4056(2) 0.71961(17) 0.55457(18) 0.0201(8) Uani d . . . 1.000000 . .
H H122 0.384190 0.747827 0.526623 0.024000 Uiso calc U . R 1.000000 . .
C C123 0.2393(2) 0.74873(17) 0.53960(18) 0.0179(8) Uani d . . . 1.000000 . .
C C124 0.2395(2) 0.71558(19) 0.49205(19) 0.0241(9) Uani d . . . 1.000000 . .
H H124 0.279162 0.692761 0.494242 0.029000 Uiso calc U . R 1.000000 . .
C C125 0.1813(3) 0.7158(2) 0.4408(2) 0.0356(11) Uani d . . . 1.000000 . .
H H125 0.181698 0.692778 0.408441 0.043000 Uiso calc U . R 1.000000 . .
C C126 0.1235(2) 0.7486(2) 0.4364(2) 0.0310(11) Uani d . . . 1.000000 . .
H H126 0.084089 0.748102 0.401368 0.037000 Uiso calc U . R 1.000000 . .
C C127 0.1232(2) 0.78229(19) 0.4835(2) 0.0289(10) Uani d . . . 1.000000 . .
H H127 0.083871 0.805686 0.480630 0.035000 Uiso calc U . R 1.000000 . .
C C128 0.1804(2) 0.78205(17) 0.53511(18) 0.0199(8) Uani d . . . 1.000000 . .
H H128 0.179372 0.804691 0.567584 0.024000 Uiso calc U . R 1.000000 . .
O O1 0.0303(3) 0.0894(2) 0.8179(2) 0.0678(13) Uani d . . . 1.000000 . .
C C129 0.0351(4) 0.0930(3) 0.8790(3) 0.077(2) Uani d . . . 1.000000 . .
H H12A -0.002575 0.117191 0.884373 0.092000 Uiso calc U . R 1.000000 . .
H H12B 0.081436 0.108057 0.902861 0.092000 Uiso calc U . R 1.000000 . .
C C130 0.0259(4) 0.0318(3) 0.8966(3) 0.071(2) Uani d . . . 1.000000 . .
H H13A 0.071764 0.012094 0.910263 0.085000 Uiso calc U . R 1.000000 . .
H H13B 0.003280 0.030199 0.927964 0.085000 Uiso calc U . R 1.000000 . .
C C131 -0.0213(5) 0.0073(3) 0.8393(3) 0.073(2) Uani d . . . 1.000000 . .
H H13C -0.015042 -0.033633 0.837677 0.088000 Uiso calc U P R 0.669(18) A 1
H H13D -0.071507 0.015875 0.833249 0.088000 Uiso calc U P R 0.669(18) A 1
H H13E -0.063786 -0.009687 0.845042 0.088000 Uiso calc U P R 0.331(18) A 2
H H13F 0.004057 -0.021576 0.824181 0.088000 Uiso calc U P R 0.331(18) A 2
C C132 0.0051(6) 0.0369(4) 0.7962(4) 0.052(3) Uani d . P . 0.669(18) A 1
H H13G 0.043436 0.014834 0.788821 0.062000 Uiso calc U P R 0.669(18) A 1
H H13H -0.033365 0.040910 0.758332 0.062000 Uiso calc U P R 0.669(18) A 1
O O2 0.41687(18) 0.59830(15) 0.76417(16) 0.0388(8) Uani d . . . 1.000000 . .
C C133 0.4825(3) 0.6230(2) 0.7963(2) 0.0413(12) Uani d . . . 1.000000 . .
H H13I 0.482141 0.634651 0.836101 0.050000 Uiso calc U . R 1.000000 . .
H H13J 0.491807 0.656299 0.775249 0.050000 Uiso calc U . R 1.000000 . .
C C134 0.5385(3) 0.5788(3) 0.8014(2) 0.0433(13) Uani d . . . 1.000000 . .
H H13K 0.578853 0.583497 0.837957 0.052000 Uiso calc U . R 1.000000 . .
H H13L 0.555865 0.579468 0.766776 0.052000 Uiso calc U . R 1.000000 . .
C C135 0.4979(3) 0.5253(2) 0.8031(2) 0.0417(12) Uani d . . . 1.000000 . .
H H13M 0.519070 0.492568 0.789614 0.050000 Uiso calc U . R 1.000000 . .
H H13N 0.494997 0.517924 0.843102 0.050000 Uiso calc U . R 1.000000 . .
C C136 0.4265(3) 0.5397(2) 0.7598(2) 0.0359(11) Uani d . . . 1.000000 . .
H H13O 0.424761 0.529696 0.719120 0.043000 Uiso calc U . R 1.000000 . .
H H13P 0.388923 0.518965 0.769788 0.043000 Uiso calc U . R 1.000000 . .
O O3 0.2261(3) 0.9789(3) 0.9624(2) 0.0837(16) Uani d . . . 1.000000 . .
C C137 0.2507(4) 1.0293(3) 0.9887(3) 0.070(2) Uani d . . . 1.000000 . .
H H13Q 0.232522 1.036288 1.022223 0.084000 Uiso calc U . R 1.000000 . .
H H13R 0.235037 1.060181 0.959883 0.084000 Uiso calc U . R 1.000000 . .
C C138 0.3273(3) 1.0258(3) 1.0096(3) 0.0551(16) Uani d . . . 1.000000 . .
H H13S 0.348086 1.054652 1.039870 0.066000 Uiso calc U . R 1.000000 . .
H H13T 0.347119 1.029825 0.976624 0.066000 Uiso calc U . R 1.000000 . .
C C139 0.3392(5) 0.9668(4) 1.0360(3) 0.098(3) Uani d . . . 1.000000 . .
H H13U 0.383393 0.950060 1.033366 0.117000 Uiso calc U . R 1.000000 . .
H H13V 0.339574 0.966383 1.077653 0.117000 Uiso calc U . R 1.000000 . .
C C140 0.2745(4) 0.9378(3) 0.9953(3) 0.065(2) Uani d . . . 1.000000 . .
H H14C 0.288406 0.912699 0.967867 0.078000 Uiso calc U . R 1.000000 . .
H H14D 0.251800 0.914997 1.018823 0.078000 Uiso calc U . R 1.000000 . .
C C141 -0.0410(13) 0.0564(9) 0.7971(11) 0.073(8) Uani d . P . 0.331(18) A 2
H H14A -0.080444 0.078350 0.802624 0.087000 Uiso calc U P R 0.331(18) A 2
H H14B -0.053091 0.044371 0.755324 0.087000 Uiso calc U P R 0.331(18) A 2

loop_
_atom_site_aniso_label
_atom_site_aniso_U_11
_atom_site_aniso_U_22
_atom_site_aniso_U_33
_atom_site_aniso_U_12
_atom_site_aniso_U_13
_atom_site_aniso_U_23
B1 0.018(2) 0.008(2) 0.017(2) 0.0002(16) 0.0090(17) 0.0003(16)
B2 0.0157(19) 0.017(2) 0.0077(19) 0.0008(17) 0.0057(16) 0.0018(15)
Se1 0.01425(18) 0.01632(19) 0.01249(18) 0.00169(16) 0.00581(15) 0.00019(15)
P1 0.0167(4) 0.0116(5) 0.0130(4) 0.0018(4) 0.0066(4) -0.0015(3)
P2 0.0135(4) 0.0118(5) 0.0115(5) 0.0001(4) 0.0057(4) -0.0008(3)
C1 0.0227(19) 0.0116(19) 0.018(2) 0.0018(16) 0.0085(16) -0.0024(15)
C2 0.0245(19) 0.018(2) 0.0155(19) 0.0009(16) 0.0080(16) -0.0010(15)
C3 0.028(2) 0.021(2) 0.0152(19) 0.0049(18) 0.0039(17) -0.0010(16)
C4 0.041(2) 0.020(2) 0.015(2) 0.0070(19) 0.0068(19) 0.0074(16)
C5 0.037(2) 0.018(2) 0.019(2) -0.0027(18) 0.0132(19) -0.0028(16)
C6 0.029(2) 0.016(2) 0.0145(19) -0.0003(16) 0.0125(17) -0.0028(15)
C7 0.026(2) 0.0134(19) 0.020(2) -0.0047(16) 0.0113(17) -0.0032(15)
C8 0.036(2) 0.028(2) 0.022(2) -0.0089(19) 0.0177(19) -0.0080(18)
C9 0.037(2) 0.032(3) 0.033(3) -0.010(2) 0.025(2) -0.007(2)
C10 0.028(2) 0.022(2) 0.036(3) -0.0112(18) 0.016(2) -0.0112(19)
C11 0.025(2) 0.018(2) 0.022(2) -0.0063(16) 0.0107(18) -0.0076(16)
C12 0.027(2) 0.0133(19) 0.019(2) -0.0024(16) 0.0135(17) -0.0008(15)
C13 0.0183(18) 0.0120(19) 0.0136(18) 0.0002(15) 0.0062(15) 0.0019(14)
C14 0.0185(18) 0.015(2) 0.017(2) 0.0034(15) 0.0084(16) 0.0023(15)
C15 0.030(2) 0.014(2) 0.0166(19) -0.0022(16) 0.0141(17) -0.0018(15)
C16 0.034(2) 0.018(2) 0.020(2) -0.0068(18) 0.0161(18) -0.0064(16)
C17 0.042(3) 0.034(3) 0.026(2) -0.020(2) 0.022(2) -0.019(2)
C18 0.066(3) 0.015(2) 0.041(3) -0.012(2) 0.038(3) -0.0058(19)
C19 0.051(3) 0.018(2) 0.039(3) 0.003(2) 0.027(2) 0.0051(19)
C20 0.041(2) 0.016(2) 0.025(2) 0.0013(18) 0.018(2) -0.0015(17)
C21 0.0153(17) 0.015(2) 0.0188(19) 0.0005(15) 0.0061(15) -0.0039(15)
C22 0.024(2) 0.017(2) 0.022(2) 0.0023(16) 0.0067(17) -0.0028(16)
C23 0.024(2) 0.027(3) 0.036(3) 0.0111(19) 0.006(2) 0.007(2)
C24 0.024(2) 0.034(3) 0.039(3) 0.0057(19) 0.016(2) -0.005(2)
C25 0.029(2) 0.023(2) 0.030(2) -0.0012(18) 0.0171(19) -0.0095(18)
C26 0.024(2) 0.017(2) 0.018(2) 0.0007(16) 0.0088(17) -0.0030(16)
C27 0.0194(19) 0.021(2) 0.0166(19) -0.0018(16) 0.0089(16) 0.0024(16)
C28 0.0201(19) 0.026(2) 0.0153(19) -0.0023(17) 0.0029(16) -0.0025(16)
C29 0.032(2) 0.038(3) 0.014(2) -0.010(2) 0.0091(18) -0.0067(18)
C30 0.023(2) 0.050(3) 0.022(2) -0.006(2) 0.0035(18) 0.010(2)
C31 0.020(2) 0.029(2) 0.032(2) 0.0003(18) 0.0051(18) 0.0117(19)
C32 0.0201(19) 0.016(2) 0.028(2) 0.0000(16) 0.0106(17) 0.0051(16)
C33 0.0206(19) 0.016(2) 0.0163(19) 0.0022(15) 0.0109(16) 0.0007(15)
C34 0.023(2) 0.025(2) 0.018(2) 0.0003(17) 0.0116(17) -0.0015(16)
C35 0.022(2) 0.029(3) 0.024(2) -0.0019(17) 0.0125(17) 0.0009(18)
C36 0.029(2) 0.028(2) 0.027(2) -0.0017(18) 0.0185(19) 0.0043(18)
C37 0.033(2) 0.023(2) 0.019(2) 0.0014(18) 0.0134(18) 0.0034(17)
C38 0.0221(19) 0.018(2) 0.0128(19) -0.0035(16) 0.0058(16) -0.0039(15)
C39 0.024(2) 0.0109(19) 0.0143(18) -0.0016(15) 0.0077(16) 0.0017(14)
C40 0.030(2) 0.023(2) 0.015(2) 0.0001(18) 0.0100(17) 0.0030(16)
C41 0.030(2) 0.025(2) 0.0112(19) 0.0005(18) 0.0025(17) 0.0050(16)
C42 0.022(2) 0.017(2) 0.018(2) 0.0015(16) 0.0026(16) 0.0008(15)
C43 0.0235(19) 0.0111(19) 0.0142(18) -0.0011(15) 0.0076(16) 0.0013(14)
C44 0.0205(19) 0.0062(18) 0.0147(18) -0.0020(15) 0.0048(15) 0.0002(14)
C45 0.0116(17) 0.0096(19) 0.019(2) 0.0004(14) 0.0055(15) 0.0002(15)
C46 0.0118(17) 0.0165(19) 0.0129(18) -0.0012(14) 0.0029(14) 0.0018(15)
C47 0.0185(17) 0.0144(18) 0.0098(17) -0.0007(15) 0.0044(15) -0.0029(14)
C48 0.0195(19) 0.016(2) 0.0155(19) 0.0003(16) 0.0060(15) -0.0021(15)
C49 0.0203(19) 0.020(2) 0.019(2) 0.0039(16) 0.0070(16) 0.0001(16)
C50 0.031(2) 0.014(2) 0.025(2) 0.0039(17) 0.0040(19) -0.0035(17)
C51 0.029(2) 0.010(2) 0.025(2) -0.0024(16) 0.0081(18) 0.0022(16)
C52 0.025(2) 0.011(2) 0.021(2) -0.0026(16) 0.0088(17) -0.0032(15)
C53 0.0164(18) 0.0124(19) 0.0168(19) 0.0002(14) 0.0079(15) 0.0012(15)
C54 0.022(2) 0.017(2) 0.027(2) 0.0034(16) 0.0081(17) 0.0025(17)
C55 0.017(2) 0.027(2) 0.042(3) -0.0015(17) 0.0092(19) 0.007(2)
C56 0.026(2) 0.026(3) 0.050(3) 0.0056(19) 0.025(2) 0.009(2)
C57 0.037(2) 0.023(2) 0.033(2) 0.0088(19) 0.024(2) 0.0040(18)
C58 0.0211(19) 0.018(2) 0.020(2) 0.0007(16) 0.0093(16) 0.0031(16)
C59 0.0125(17) 0.0138(19) 0.0184(19) 0.0033(15) 0.0050(15) -0.0054(15)
C60 0.0123(16) 0.0144(19) 0.021(2) 0.0022(15) 0.0052(15) 0.0010(15)
C61 0.0201(19) 0.017(2) 0.031(2) 0.0010(16) 0.0098(18) 0.0013(17)
C62 0.0182(19) 0.018(2) 0.031(2) 0.0031(16) -0.0020(18) -0.0063(18)
C63 0.0218(19) 0.023(2) 0.017(2) 0.0040(17) 0.0005(16) -0.0033(16)
C64 0.0198(18) 0.015(2) 0.0159(19) 0.0015(15) 0.0068(15) 0.0012(15)
B3 0.0165(19) 0.012(2) 0.012(2) 0.0033(17) 0.0033(16) 0.0010(16)
B4 0.017(2) 0.010(2) 0.016(2) 0.0018(16) 0.0086(17) 0.0009(16)
Se2 0.01252(17) 0.0173(2) 0.01174(18) 0.00133(15) 0.00494(15) 0.00156(15)
P3 0.0134(4) 0.0123(5) 0.0113(4) 0.0012(4) 0.0053(4) 0.0010(3)
P4 0.0142(4) 0.0138(5) 0.0124(5) 0.0021(4) 0.0054(4) -0.0005(3)
C65 0.0207(19) 0.0151(19) 0.0134(18) -0.0035(15) 0.0076(15) -0.0011(14)
C66 0.0207(19) 0.027(2) 0.0131(19) 0.0025(17) 0.0044(16) -0.0024(17)
C67 0.0174(19) 0.037(3) 0.022(2) -0.0042(18) 0.0078(17) -0.0061(18)
C68 0.027(2) 0.036(3) 0.024(2) -0.009(2) 0.0147(19) -0.0007(19)
C69 0.034(2) 0.026(2) 0.019(2) -0.0026(19) 0.0152(19) 0.0041(17)
C70 0.0201(19) 0.020(2) 0.0150(19) -0.0038(16) 0.0058(16) -0.0029(16)
C71 0.0231(19) 0.0125(19) 0.0151(19) -0.0031(15) 0.0090(16) 0.0017(15)
C72 0.031(2) 0.023(2) 0.018(2) -0.0048(18) 0.0099(18) 0.0069(16)
C73 0.030(2) 0.031(3) 0.016(2) -0.0020(19) 0.0016(18) 0.0052(18)
C74 0.023(2) 0.017(2) 0.020(2) 0.0031(16) 0.0008(17) 0.0015(16)
C75 0.0197(19) 0.016(2) 0.020(2) -0.0009(16) 0.0081(16) -0.0006(15)
C76 0.0198(19) 0.0132(19) 0.0132(19) -0.0010(15) 0.0043(15) 0.0010(15)
C77 0.0136(17) 0.0142(19) 0.0132(18) -0.0030(15) 0.0034(14) 0.0022(14)
C78 0.0101(16) 0.0121(18) 0.0125(18) -0.0005(13) 0.0028(14) 0.0040(14)
C79 0.0149(17) 0.0152(19) 0.0115(18) 0.0008(14) 0.0020(14) -0.0007(15)
C80 0.0160(18) 0.017(2) 0.019(2) 0.0008(16) 0.0053(16) 0.0006(16)
C81 0.025(2) 0.017(2) 0.023(2) -0.0040(17) 0.0105(17) 0.0015(16)
C82 0.025(2) 0.0114(19) 0.026(2) 0.0023(16) 0.0044(18) -0.0042(16)
C83 0.0166(18) 0.024(2) 0.018(2) 0.0028(16) 0.0072(16) -0.0019(16)
C84 0.0173(18) 0.020(2) 0.0163(19) -0.0020(16) 0.0072(15) 0.0006(15)
C85 0.0146(18) 0.015(2) 0.0176(19) 0.0051(15) 0.0061(15) -0.0032(15)
C86 0.0189(18) 0.015(2) 0.025(2) -0.0002(16) 0.0070(17) -0.0013(16)
C87 0.021(2) 0.024(2) 0.033(2) -0.0055(18) 0.0081(19) -0.0013(19)
C88 0.024(2) 0.037(3) 0.029(2) -0.004(2) -0.0035(19) -0.008(2)
C89 0.031(2) 0.032(3) 0.019(2) 0.001(2) 0.0031(18) -0.0066(18)
C90 0.025(2) 0.022(2) 0.018(2) 0.0020(17) 0.0076(17) -0.0008(16)
C91 0.0154(17) 0.0118(19) 0.0149(18) 0.0013(14) 0.0060(15) 0.0036(14)
C92 0.0195(19) 0.018(2) 0.021(2) -0.0027(16) 0.0081(16) 0.0006(16)
C93 0.028(2) 0.022(2) 0.025(2) 0.0012(18) 0.0164(18) -0.0005(17)
C94 0.021(2) 0.027(2) 0.038(3) 0.0024(18) 0.018(2) 0.0039(19)
C95 0.0172(19) 0.024(2) 0.039(3) -0.0020(17) 0.0096(18) -0.0039(18)
C96 0.0173(19) 0.021(2) 0.023(2) -0.0012(16) 0.0064(16) -0.0009(17)
C97 0.0207(19) 0.0123(19) 0.016(2) 0.0037(15) 0.0084(16) -0.0007(15)
C98 0.0200(18) 0.017(2) 0.0139(19) 0.0018(15) 0.0066(15) 0.0013(15)
C99 0.022(2) 0.018(2) 0.018(2) 0.0012(16) 0.0058(17) -0.0015(16)
C100 0.030(2) 0.022(2) 0.0117(18) 0.0075(17) 0.0055(16) 0.0042(16)
C101 0.031(2) 0.015(2) 0.017(2) 0.0024(17) 0.0119(17) 0.0021(16)
C102 0.0223(19) 0.0124(19) 0.0125(18) 0.0031(15) 0.0055(15) 0.0009(14)
C103 0.0217(19) 0.0135(19) 0.021(2) 0.0025(15) 0.0101(17) 0.0008(16)
C104 0.036(2) 0.024(2) 0.020(2) -0.0043(19) 0.0137(19) 0.0025(17)
C105 0.027(2) 0.037(3) 0.033(3) -0.007(2) 0.019(2) -0.001(2)
C106 0.018(2) 0.033(3) 0.037(3) -0.0082(18) 0.0117(19) -0.007(2)
C107 0.0189(19) 0.022(2) 0.024(2) -0.0054(16) 0.0083(16) -0.0031(17)
C108 0.0172(18) 0.0123(19) 0.022(2) 0.0008(15) 0.0051(16) -0.0004(15)
C109 0.0148(17) 0.015(2) 0.018(2) 0.0042(15) 0.0055(15) 0.0017(15)
C110 0.0140(17) 0.0146(19) 0.0182(19) 0.0004(15) 0.0056(15) 0.0011(15)
C111 0.024(2) 0.018(2) 0.021(2) -0.0035(16) 0.0141(17) -0.0013(16)
C112 0.028(2) 0.019(2) 0.028(2) 0.0020(17) 0.0127(19) 0.0002(17)
C113 0.050(3) 0.019(2) 0.047(3) 0.002(2) 0.030(3) 0.005(2)
C114 0.050(3) 0.023(3) 0.044(3) -0.015(2) 0.016(3) -0.009(2)
C115 0.043(3) 0.033(3) 0.030(3) -0.017(2) 0.010(2) -0.006(2)
C116 0.030(2) 0.025(2) 0.025(2) -0.0077(18) 0.0085(18) 0.0008(18)
C117 0.0163(18) 0.018(2) 0.0165(19) -0.0004(15) 0.0061(15) -0.0021(15)
C118 0.028(2) 0.023(2) 0.019(2) 0.0043(18) 0.0103(17) 0.0064(16)
C119 0.026(2) 0.032(3) 0.023(2) 0.0142(19) 0.0088(18) 0.0097(18)
C120 0.022(2) 0.034(3) 0.029(2) 0.0095(19) 0.0103(18) 0.002(2)
C121 0.028(2) 0.030(2) 0.018(2) 0.0063(19) 0.0137(17) 0.0018(17)
C122 0.023(2) 0.018(2) 0.020(2) 0.0035(17) 0.0081(17) 0.0038(15)
C123 0.0192(19) 0.018(2) 0.017(2) -0.0052(16) 0.0062(16) 0.0023(15)
C124 0.025(2) 0.028(2) 0.020(2) -0.0020(18) 0.0088(17) -0.0005(18)
C125 0.043(3) 0.041(3) 0.022(2) -0.013(2) 0.008(2) -0.009(2)
C126 0.028(2) 0.037(3) 0.017(2) -0.012(2) -0.0083(18) 0.0037(18)
C127 0.019(2) 0.024(2) 0.038(3) -0.0039(18) 0.0020(19) 0.007(2)
C128 0.0194(19) 0.016(2) 0.021(2) -0.0039(16) 0.0027(16) 0.0001(16)
O1 0.080(3) 0.063(3) 0.070(3) -0.009(3) 0.037(3) 0.004(2)
C129 0.088(5) 0.083(5) 0.083(5) -0.034(4) 0.060(5) -0.044(4)
C130 0.081(5) 0.086(6) 0.050(4) 0.009(4) 0.027(4) 0.013(4)
C131 0.117(6) 0.049(4) 0.074(5) 0.019(4) 0.060(5) 0.012(4)
C132 0.081(8) 0.040(5) 0.046(5) -0.010(5) 0.038(5) -0.008(4)
O2 0.0343(18) 0.0329(19) 0.047(2) -0.0052(15) 0.0099(16) 0.0037(16)
C133 0.041(3) 0.047(3) 0.030(3) -0.005(2) 0.003(2) -0.005(2)
C134 0.033(3) 0.072(4) 0.026(3) -0.004(3) 0.012(2) -0.005(2)
C135 0.039(3) 0.047(3) 0.042(3) 0.010(2) 0.017(2) -0.005(2)
C136 0.039(3) 0.037(3) 0.037(3) 0.000(2) 0.019(2) -0.005(2)
O3 0.095(4) 0.083(4) 0.070(3) -0.019(3) 0.021(3) -0.019(3)
C137 0.076(5) 0.091(6) 0.043(4) 0.001(4) 0.017(3) -0.031(4)
C138 0.066(4) 0.039(3) 0.069(4) -0.011(3) 0.035(3) -0.010(3)
C139 0.115(7) 0.137(9) 0.039(4) 0.069(6) 0.021(4) 0.010(5)
C140 0.103(6) 0.044(4) 0.067(5) -0.014(4) 0.054(4) -0.014(3)
C141 0.084(17) 0.055(13) 0.101(18) 0.035(12) 0.059(14) -0.001(12)

loop_
_atom_type_symbol
_atom_type_description
_atom_type_scat_dispersion_real
_atom_type_scat_dispersion_imag
_atom_type_scat_source
C C 0.0181 0.0091 'International Tables Vol C Tables 4.2.6.8 and 6.1.1.4'
H H 0.0000 0.0000 'International Tables Vol C Tables 4.2.6.8 and 6.1.1.4'
B B 0.0090 0.0039 'International Tables Vol C Tables 4.2.6.8 and 6.1.1.4'
O O 0.0492 0.0322 'International Tables Vol C Tables 4.2.6.8 and 6.1.1.4'
P P 0.2955 0.4335 'International Tables Vol C Tables 4.2.6.8 and 6.1.1.4'
Se Se -0.7943 1.1372 'International Tables Vol C Tables 4.2.6.8 and 6.1.1.4'

loop_
_geom_angle_atom_site_label_1
_geom_angle_atom_site_label_2
_geom_angle_atom_site_label_3
_geom_angle_site_symmetry_1
_geom_angle_site_symmetry_3
_geom_angle
_geom_angle_publ_flag
C13 B1 C1 . . 107.5(3) ?
C13 B1 P2 . . 116.6(3) ?
C1 B1 P2 . . 110.8(3) ?
C13 B1 Se1 . . 115.7(3) ?
C1 B1 Se1 . . 109.5(3) ?
P2 B1 Se1 . . 96.33(18) ?
C45 B2 C33 . . 108.9(3) ?
C45 B2 P1 . . 118.2(3) ?
C33 B2 P1 . . 109.3(3) ?
C45 B2 Se1 . . 115.3(3) ?
C33 B2 Se1 . . 108.2(2) ?
P1 B2 Se1 . . 96.10(19) ?
B1 Se1 B2 . . 95.37(17) ?
C21 P1 C27 . . 104.46(18) ?
C21 P1 C14 . . 111.10(18) ?
C27 P1 C14 . . 100.92(18) ?
C21 P1 B2 . . 108.79(18) ?
C27 P1 B2 . . 118.61(18) ?
C14 P1 B2 . . 112.52(17) ?
C59 P2 C46 . . 108.27(18) ?
C59 P2 C53 . . 106.67(17) ?
C46 P2 C53 . . 103.38(17) ?
C59 P2 B1 . . 109.95(18) ?
C46 P2 B1 . . 113.11(18) ?
C53 P2 B1 . . 114.98(18) ?
C2 C1 C6 . . 117.4(4) ?
C2 C1 B1 . . 122.2(3) ?
C6 C1 B1 . . 120.3(3) ?
C3 C2 C1 . . 122.1(4) ?
C3 C2 H2 . . 118.900000 ?
C1 C2 H2 . . 118.900000 ?
C4 C3 C2 . . 119.3(4) ?
C4 C3 H3 . . 120.300000 ?
C2 C3 H3 . . 120.300000 ?
C3 C4 C5 . . 120.1(4) ?
C3 C4 H4 . . 120.000000 ?
C5 C4 H4 . . 120.000000 ?
C4 C5 C6 . . 120.7(4) ?
C4 C5 H5 . . 119.700000 ?
C6 C5 H5 . . 119.700000 ?
C5 C6 C1 . . 120.3(4) ?
C5 C6 C7 . . 120.6(4) ?
C1 C6 C7 . . 119.1(4) ?
C12 C7 C8 . . 118.6(4) ?
C12 C7 C6 . . 120.0(3) ?
C8 C7 C6 . . 121.3(4) ?
C9 C8 C7 . . 121.3(4) ?
C9 C8 H8 . . 119.300000 ?
C7 C8 H8 . . 119.300000 ?
C10 C9 C8 . . 120.3(4) ?
C10 C9 H9 . . 119.800000 ?
C8 C9 H9 . . 119.800000 ?
C9 C10 C11 . . 119.4(4) ?
C9 C10 H10 . . 120.300000 ?
C11 C10 H10 . . 120.300000 ?
C10 C11 C12 . . 121.7(4) ?
C10 C11 H11 . . 119.200000 ?
C12 C11 H11 . . 119.200000 ?
C11 C12 C7 . . 118.7(4) ?
C11 C12 C13 . . 120.2(4) ?
C7 C12 C13 . . 120.9(3) ?
C14 C13 C12 . . 119.6(3) ?
C14 C13 B1 . . 127.3(3) ?
C12 C13 B1 . . 112.5(3) ?
C13 C14 C15 . . 121.0(3) ?
C13 C14 P1 . . 121.3(3) ?
C15 C14 P1 . . 117.8(3) ?
C16 C15 C20 . . 118.7(4) ?
C16 C15 C14 . . 124.7(4) ?
C20 C15 C14 . . 116.5(4) ?
C15 C16 C17 . . 119.5(4) ?
C15 C16 H16 . . 120.200000 ?
C17 C16 H16 . . 120.200000 ?
C18 C17 C16 . . 120.6(4) ?
C18 C17 H17 . . 119.700000 ?
C16 C17 H17 . . 119.700000 ?
C19 C18 C17 . . 120.3(4) ?
C19 C18 H18 . . 119.800000 ?
C17 C18 H18 . . 119.800000 ?
C18 C19 C20 . . 120.0(5) ?
C18 C19 H19 . . 120.000000 ?
C20 C19 H19 . . 120.000000 ?
C19 C20 C15 . . 120.9(4) ?
C19 C20 H20 . . 119.600000 ?
C15 C20 H20 . . 119.600000 ?
C22 C21 C26 . . 118.5(4) ?
C22 C21 P1 . . 121.3(3) ?
C26 C21 P1 . . 120.0(3) ?
C23 C22 C21 . . 120.3(4) ?
C23 C22 H22 . . 119.800000 ?
C21 C22 H22 . . 119.800000 ?
C22 C23 C24 . . 120.2(4) ?
C22 C23 H23 . . 119.900000 ?
C24 C23 H23 . . 119.900000 ?
C25 C24 C23 . . 119.6(4) ?
C25 C24 H24 . . 120.200000 ?
C23 C24 H24 . . 120.200000 ?
C26 C25 C24 . . 120.4(4) ?
C26 C25 H25 . . 119.800000 ?
C24 C25 H25 . . 119.800000 ?
C25 C26 C21 . . 120.9(4) ?
C25 C26 H26 . . 119.500000 ?
C21 C26 H26 . . 119.500000 ?
C28 C27 C32 . . 119.1(4) ?
C28 C27 P1 . . 123.9(3) ?
C32 C27 P1 . . 116.6(3) ?
C29 C28 C27 . . 120.9(4) ?
C29 C28 H28 . . 119.600000 ?
C27 C28 H28 . . 119.600000 ?
C28 C29 C30 . . 119.4(4) ?
C28 C29 H29 . . 120.300000 ?
C30 C29 H29 . . 120.300000 ?
C31 C30 C29 . . 119.7(4) ?
C31 C30 H30 . . 120.100000 ?
C29 C30 H30 . . 120.100000 ?
C30 C31 C32 . . 121.2(4) ?
C30 C31 H31 . . 119.400000 ?
C32 C31 H31 . . 119.400000 ?
C31 C32 C27 . . 119.6(4) ?
C31 C32 H32 . . 120.200000 ?
C27 C32 H32 . . 120.200000 ?
C38 C33 C34 . . 117.7(4) ?
C38 C33 B2 . . 120.0(3) ?
C34 C33 B2 . . 122.2(3) ?
C35 C34 C33 . . 121.6(4) ?
C35 C34 H34 . . 119.200000 ?
C33 C34 H34 . . 119.200000 ?
C36 C35 C34 . . 119.9(4) ?
C36 C35 H35 . . 120.100000 ?
C34 C35 H35 . . 120.100000 ?
C35 C36 C37 . . 120.1(4) ?
C35 C36 H36 . . 119.900000 ?
C37 C36 H36 . . 119.900000 ?
C36 C37 C38 . . 120.5(4) ?
C36 C37 H37 . . 119.700000 ?
C38 C37 H37 . . 119.700000 ?
C37 C38 C33 . . 120.1(4) ?
C37 C38 C39 . . 120.4(4) ?
C33 C38 C39 . . 119.5(4) ?
C40 C39 C44 . . 118.4(4) ?
C40 C39 C38 . . 121.4(4) ?
C44 C39 C38 . . 120.3(3) ?
C41 C40 C39 . . 122.4(4) ?
C41 C40 H40 . . 118.800000 ?
C39 C40 H40 . . 118.800000 ?
C40 C41 C42 . . 119.4(4) ?
C40 C41 H41 . . 120.300000 ?
C42 C41 H41 . . 120.300000 ?
C43 C42 C41 . . 119.5(4) ?
C43 C42 H42 . . 120.300000 ?
C41 C42 H42 . . 120.300000 ?
C42 C43 C44 . . 122.2(4) ?
C42 C43 H43 . . 118.900000 ?
C44 C43 H43 . . 118.900000 ?
C43 C44 C39 . . 118.0(3) ?
C43 C44 C45 . . 120.6(3) ?
C39 C44 C45 . . 121.1(3) ?
C46 C45 C44 . . 118.8(3) ?
C46 C45 B2 . . 127.8(3) ?
C44 C45 B2 . . 113.0(3) ?
C45 C46 C47 . . 121.6(3) ?
C45 C46 P2 . . 121.1(3) ?
C47 C46 P2 . . 117.1(3) ?
C52 C47 C48 . . 117.3(4) ?
C52 C47 C46 . . 117.2(3) ?
C48 C47 C46 . . 125.5(3) ?
C49 C48 C47 . . 120.8(4) ?
C49 C48 H48 . . 119.600000 ?
C47 C48 H48 . . 119.600000 ?
C50 C49 C48 . . 121.2(4) ?
C50 C49 H49 . . 119.400000 ?
C48 C49 H49 . . 119.400000 ?
C49 C50 C51 . . 119.1(4) ?
C49 C50 H50 . . 120.400000 ?
C51 C50 H50 . . 120.400000 ?
C52 C51 C50 . . 120.3(4) ?
C52 C51 H51 . . 119.900000 ?
C50 C51 H51 . . 119.900000 ?
C51 C52 C47 . . 121.3(4) ?
C51 C52 H52 . . 119.400000 ?
C47 C52 H52 . . 119.400000 ?
C54 C53 C58 . . 118.3(4) ?
C54 C53 P2 . . 116.2(3) ?
C58 C53 P2 . . 125.5(3) ?
C55 C54 C53 . . 121.1(4) ?
C55 C54 H54 . . 119.500000 ?
C53 C54 H54 . . 119.500000 ?
C54 C55 C56 . . 120.1(4) ?
C54 C55 H55 . . 120.000000 ?
C56 C55 H55 . . 120.000000 ?
C57 C56 C55 . . 119.8(4) ?
C57 C56 H56 . . 120.100000 ?
C55 C56 H56 . . 120.100000 ?
C56 C57 C58 . . 120.1(4) ?
C56 C57 H57 . . 120.000000 ?
C58 C57 H57 . . 120.000000 ?
C57 C58 C53 . . 120.6(4) ?
C57 C58 H58 . . 119.700000 ?
C53 C58 H58 . . 119.700000 ?
C60 C59 C64 . . 118.9(4) ?
C60 C59 P2 . . 120.1(3) ?
C64 C59 P2 . . 120.9(3) ?
C61 C60 C59 . . 120.2(4) ?
C61 C60 H60 . . 119.900000 ?
C59 C60 H60 . . 119.900000 ?
C62 C61 C60 . . 120.1(4) ?
C62 C61 H61 . . 119.900000 ?
C60 C61 H61 . . 119.900000 ?
C61 C62 C63 . . 120.1(4) ?
C61 C62 H62 . . 120.000000 ?
C63 C62 H62 . . 120.000000 ?
C64 C63 C62 . . 120.0(4) ?
C64 C63 H63 . . 120.000000 ?
C62 C63 H63 . . 120.000000 ?
C63 C64 C59 . . 120.4(4) ?
C63 C64 H64 . . 119.800000 ?
C59 C64 H64 . . 119.800000 ?
C65 B3 C77 . . 107.2(3) ?
C65 B3 P4 . . 111.7(3) ?
C77 B3 P4 . . 116.6(3) ?
C65 B3 Se2 . . 109.0(3) ?
C77 B3 Se2 . . 115.4(3) ?
P4 B3 Se2 . . 96.59(19) ?
C97 B4 C109 . . 109.2(3) ?
C97 B4 P3 . . 108.7(3) ?
C109 B4 P3 . . 116.2(3) ?
C97 B4 Se2 . . 109.7(3) ?
C109 B4 Se2 . . 116.5(3) ?
P3 B4 Se2 . . 95.81(18) ?
B4 Se2 B3 . . 95.71(17) ?
C85 P3 C91 . . 105.17(17) ?
C85 P3 C78 . . 109.46(18) ?
C91 P3 C78 . . 102.48(16) ?
C85 P3 B4 . . 109.64(18) ?
C91 P3 B4 . . 116.60(18) ?
C78 P3 B4 . . 112.97(18) ?
C117 P4 C123 . . 105.22(18) ?
C117 P4 C110 . . 109.55(18) ?
C123 P4 C110 . . 103.41(18) ?
C117 P4 B3 . . 109.16(18) ?
C123 P4 B3 . . 115.80(18) ?
C110 P4 B3 . . 113.24(18) ?
C66 C65 C70 . . 117.0(4) ?
C66 C65 B3 . . 122.2(3) ?
C70 C65 B3 . . 120.4(3) ?
C67 C66 C65 . . 121.9(4) ?
C67 C66 H66 . . 119.000000 ?
C65 C66 H66 . . 119.000000 ?
C68 C67 C66 . . 120.0(4) ?
C68 C67 H67 . . 120.000000 ?
C66 C67 H67 . . 120.000000 ?
C69 C68 C67 . . 119.7(4) ?
C69 C68 H68 . . 120.100000 ?
C67 C68 H68 . . 120.100000 ?
C68 C69 C70 . . 120.9(4) ?
C68 C69 H69 . . 119.500000 ?
C70 C69 H69 . . 119.500000 ?
C65 C70 C69 . . 120.4(4) ?
C65 C70 C71 . . 119.4(3) ?
C69 C70 C71 . . 120.2(4) ?
C76 C71 C72 . . 119.4(4) ?
C76 C71 C70 . . 119.7(3) ?
C72 C71 C70 . . 120.9(3) ?
C73 C72 C71 . . 121.2(4) ?
C73 C72 H72 . . 119.400000 ?
C71 C72 H72 . . 119.400000 ?
C72 C73 C74 . . 119.2(4) ?
C72 C73 H73 . . 120.400000 ?
C74 C73 H73 . . 120.400000 ?
C75 C74 C73 . . 120.3(4) ?
C75 C74 H74 . . 119.800000 ?
C73 C74 H74 . . 119.800000 ?
C74 C75 C76 . . 121.5(4) ?
C74 C75 H75 . . 119.200000 ?
C76 C75 H75 . . 119.200000 ?
C71 C76 C75 . . 118.4(4) ?
C71 C76 C77 . . 120.4(3) ?
C75 C76 C77 . . 121.1(3) ?
C78 C77 C76 . . 118.6(3) ?
C78 C77 B3 . . 127.2(3) ?
C76 C77 B3 . . 113.6(3) ?
C77 C78 C79 . . 120.7(3) ?
C77 C78 P3 . . 121.6(3) ?
C79 C78 P3 . . 117.7(3) ?
C80 C79 C84 . . 117.9(4) ?
C80 C79 C78 . . 116.2(3) ?
C84 C79 C78 . . 125.8(3) ?
C81 C80 C79 . . 121.0(4) ?
C81 C80 H80 . . 119.500000 ?
C79 C80 H80 . . 119.500000 ?
C80 C81 C82 . . 120.3(4) ?
C80 C81 H81 . . 119.800000 ?
C82 C81 H81 . . 119.800000 ?
C83 C82 C81 . . 119.4(4) ?
C83 C82 H82 . . 120.300000 ?
C81 C82 H82 . . 120.300000 ?
C84 C83 C82 . . 120.4(4) ?
C84 C83 H83 . . 119.800000 ?
C82 C83 H83 . . 119.800000 ?
C83 C84 C79 . . 120.9(4) ?
C83 C84 H84 . . 119.500000 ?
C79 C84 H84 . . 119.500000 ?
C86 C85 C90 . . 118.9(4) ?
C86 C85 P3 . . 120.8(3) ?
C90 C85 P3 . . 120.2(3) ?
C87 C86 C85 . . 120.6(4) ?
C87 C86 H86 . . 119.700000 ?
C85 C86 H86 . . 119.700000 ?
C86 C87 C88 . . 120.1(4) ?
C86 C87 H87 . . 119.900000 ?
C88 C87 H87 . . 119.900000 ?
C89 C88 C87 . . 120.3(4) ?
C89 C88 H88 . . 119.800000 ?
C87 C88 H88 . . 119.800000 ?
C88 C89 C90 . . 119.7(4) ?
C88 C89 H89 . . 120.100000 ?
C90 C89 H89 . . 120.100000 ?
C89 C90 C85 . . 120.2(4) ?
C89 C90 H90 . . 119.900000 ?
C85 C90 H90 . . 119.900000 ?
C92 C91 C96 . . 119.0(4) ?
C92 C91 P3 . . 125.1(3) ?
C96 C91 P3 . . 115.7(3) ?
C93 C92 C91 . . 120.0(4) ?
C93 C92 H92 . . 120.000000 ?
C91 C92 H92 . . 120.000000 ?
C94 C93 C92 . . 120.5(4) ?
C94 C93 H93 . . 119.800000 ?
C92 C93 H93 . . 119.800000 ?
C93 C94 C95 . . 120.1(4) ?
C93 C94 H94 . . 120.000000 ?
C95 C94 H94 . . 120.000000 ?
C96 C95 C94 . . 120.3(4) ?
C96 C95 H95 . . 119.800000 ?
C94 C95 H95 . . 119.800000 ?
C95 C96 C91 . . 120.1(4) ?
C95 C96 H96 . . 119.900000 ?
C91 C96 H96 . . 119.900000 ?
C98 C97 C102 . . 118.1(4) ?
C98 C97 B4 . . 121.3(3) ?
C102 C97 B4 . . 120.6(3) ?
C99 C98 C97 . . 121.8(4) ?
C99 C98 H98 . . 119.100000 ?
C97 C98 H98 . . 119.100000 ?
C100 C99 C98 . . 119.8(4) ?
C100 C99 H99 . . 120.100000 ?
C98 C99 H99 . . 120.100000 ?
C99 C100 C101 . . 119.6(4) ?
C99 C100 H100 . . 120.200000 ?
C101 C100 H100 . . 120.200000 ?
C100 C101 C102 . . 120.8(4) ?
C100 C101 H101 . . 119.600000 ?
C102 C101 H101 . . 119.600000 ?
C97 C102 C101 . . 119.9(4) ?
C97 C102 C103 . . 119.9(3) ?
C101 C102 C103 . . 120.2(4) ?
C104 C103 C108 . . 118.7(4) ?
C104 C103 C102 . . 120.9(4) ?
C108 C103 C102 . . 120.4(3) ?
C105 C104 C103 . . 122.0(4) ?
C105 C104 H104 . . 119.000000 ?
C103 C104 H104 . . 119.000000 ?
C106 C105 C104 . . 120.1(4) ?
C106 C105 H105 . . 120.000000 ?
C104 C105 H105 . . 120.000000 ?
C107 C106 C105 . . 119.4(4) ?
C107 C106 H106 . . 120.300000 ?
C105 C106 H106 . . 120.300000 ?
C106 C107 C108 . . 121.5(4) ?
C106 C107 H107 . . 119.200000 ?
C108 C107 H107 . . 119.200000 ?
C103 C108 C107 . . 118.3(4) ?
C103 C108 C109 . . 121.5(3) ?
C107 C108 C109 . . 119.9(4) ?
C110 C109 C108 . . 119.0(3) ?
C110 C109 B4 . . 127.8(3) ?
C108 C109 B4 . . 112.8(3) ?
C109 C110 C111 . . 123.5(3) ?
C109 C110 P4 . . 120.8(3) ?
C111 C110 P4 . . 115.6(3) ?
C112 C111 C116 . . 118.6(4) ?
C112 C111 C110 . . 116.7(4) ?
C116 C111 C110 . . 124.6(4) ?
C111 C112 C113 . . 119.6(4) ?
C111 C112 H112 . . 120.200000 ?
C113 C112 H112 . . 120.200000 ?
C114 C113 C112 . . 120.5(5) ?
C114 C113 H113 . . 119.700000 ?
C112 C113 H113 . . 119.700000 ?
C115 C114 C113 . . 120.1(5) ?
C115 C114 H114 . . 119.900000 ?
C113 C114 H114 . . 119.900000 ?
C114 C115 C116 . . 119.9(5) ?
C114 C115 H115 . . 120.000000 ?
C116 C115 H115 . . 120.000000 ?
C115 C116 C111 . . 121.1(4) ?
C115 C116 H116 . . 119.400000 ?
C111 C116 H116 . . 119.400000 ?
C118 C117 C122 . . 119.5(4) ?
C118 C117 P4 . . 120.7(3) ?
C122 C117 P4 . . 119.6(3) ?
C119 C118 C117 . . 119.3(4) ?
C119 C118 H118 . . 120.300000 ?
C117 C118 H118 . . 120.300000 ?
C120 C119 C118 . . 121.3(4) ?
C120 C119 H119 . . 119.400000 ?
C118 C119 H119 . . 119.400000 ?
C119 C120 C121 . . 119.8(4) ?
C119 C120 H120 . . 120.100000 ?
C121 C120 H120 . . 120.100000 ?
C122 C121 C120 . . 119.5(4) ?
C122 C121 H121 . . 120.200000 ?
C120 C121 H121 . . 120.200000 ?
C121 C122 C117 . . 120.6(4) ?
C121 C122 H122 . . 119.700000 ?
C117 C122 H122 . . 119.700000 ?
C124 C123 C128 . . 118.9(4) ?
C124 C123 P4 . . 125.6(3) ?
C128 C123 P4 . . 115.5(3) ?
C123 C124 C125 . . 119.8(4) ?
C123 C124 H124 . . 120.100000 ?
C125 C124 H124 . . 120.100000 ?
C126 C125 C124 . . 121.3(4) ?
C126 C125 H125 . . 119.400000 ?
C124 C125 H125 . . 119.400000 ?
C125 C126 C127 . . 119.2(4) ?
C125 C126 H126 . . 120.400000 ?
C127 C126 H126 . . 120.400000 ?
C126 C127 C128 . . 120.2(4) ?
C126 C127 H127 . . 119.900000 ?
C128 C127 H127 . . 119.900000 ?
C127 C128 C123 . . 120.5(4) ?
C127 C128 H128 . . 119.700000 ?
C123 C128 H128 . . 119.700000 ?
C132 O1 C129 . . 109.4(6) ?
C129 O1 C141 . . 96.6(10) ?
O1 C129 C130 . . 104.1(5) ?
O1 C129 H12A . . 110.900000 ?
C130 C129 H12A . . 110.900000 ?
O1 C129 H12B . . 110.900000 ?
C130 C129 H12B . . 110.900000 ?
H12A C129 H12B . . 109.000000 ?
C131 C130 C129 . . 102.4(6) ?
C131 C130 H13A . . 111.300000 ?
C129 C130 H13A . . 111.300000 ?
C131 C130 H13B . . 111.300000 ?
C129 C130 H13B . . 111.300000 ?
H13A C130 H13B . . 109.200000 ?
C132 C131 C130 . . 100.7(7) ?
C130 C131 C141 . . 105.0(11) ?
C132 C131 H13C . . 111.600000 ?
C130 C131 H13C . . 111.600000 ?
C132 C131 H13D . . 111.600000 ?
C130 C131 H13D . . 111.600000 ?
H13C C131 H13D . . 109.400000 ?
C130 C131 H13E . . 110.800000 ?
C141 C131 H13E . . 110.800000 ?
C130 C131 H13F . . 110.800000 ?
C141 C131 H13F . . 110.800000 ?
H13E C131 H13F . . 108.800000 ?
O1 C132 C131 . . 109.9(7) ?
O1 C132 H13G . . 109.700000 ?
C131 C132 H13G . . 109.700000 ?
O1 C132 H13H . . 109.700000 ?
C131 C132 H13H . . 109.700000 ?
H13G C132 H13H . . 108.200000 ?
C136 O2 C133 . . 108.9(4) ?
O2 C133 C134 . . 106.6(4) ?
O2 C133 H13I . . 110.400000 ?
C134 C133 H13I . . 110.400000 ?
O2 C133 H13J . . 110.400000 ?
C134 C133 H13J . . 110.400000 ?
H13I C133 H13J . . 108.600000 ?
C133 C134 C135 . . 101.6(4) ?
C133 C134 H13K . . 111.500000 ?
C135 C134 H13K . . 111.500000 ?
C133 C134 H13L . . 111.500000 ?
C135 C134 H13L . . 111.500000 ?
H13K C134 H13L . . 109.300000 ?
C136 C135 C134 . . 100.8(4) ?
C136 C135 H13M . . 111.600000 ?
C134 C135 H13M . . 111.600000 ?
C136 C135 H13N . . 111.600000 ?
C134 C135 H13N . . 111.600000 ?
H13M C135 H13N . . 109.400000 ?
O2 C136 C135 . . 107.2(4) ?
O2 C136 H13O . . 110.300000 ?
C135 C136 H13O . . 110.300000 ?
O2 C136 H13P . . 110.300000 ?
C135 C136 H13P . . 110.300000 ?
H13O C136 H13P . . 108.500000 ?
C137 O3 C140 . . 105.6(6) ?
O3 C137 C138 . . 107.0(6) ?
O3 C137 H13Q . . 110.300000 ?
C138 C137 H13Q . . 110.300000 ?
O3 C137 H13R . . 110.300000 ?
C138 C137 H13R . . 110.300000 ?
H13Q C137 H13R . . 108.600000 ?
C137 C138 C139 . . 101.7(6) ?
C137 C138 H13S . . 111.400000 ?
C139 C138 H13S . . 111.400000 ?
C137 C138 H13T . . 111.400000 ?
C139 C138 H13T . . 111.400000 ?
H13S C138 H13T . . 109.300000 ?
C140 C139 C138 . . 99.5(6) ?
C140 C139 H13U . . 111.900000 ?
C138 C139 H13U . . 111.900000 ?
C140 C139 H13V . . 111.900000 ?
C138 C139 H13V . . 111.900000 ?
H13U C139 H13V . . 109.600000 ?
O3 C140 C139 . . 109.3(6) ?
O3 C140 H14C . . 109.800000 ?
C139 C140 H14C . . 109.800000 ?
O3 C140 H14D . . 109.800000 ?
C139 C140 H14D . . 109.800000 ?
H14C C140 H14D . . 108.300000 ?
C131 C141 O1 . . 99.1(15) ?
C131 C141 H14A . . 111.900000 ?
O1 C141 H14A . . 111.900000 ?
C131 C141 H14B . . 111.900000 ?
O1 C141 H14B . . 111.900000 ?
H14A C141 H14B . . 109.600000 ?

loop_
_geom_bond_atom_site_label_1
_geom_bond_atom_site_label_2
_geom_bond_site_symmetry_2
_geom_bond_distance
_geom_bond_publ_flag
B1 C13 . 1.616(6) ?
B1 C1 . 1.620(6) ?
B1 P2 . 1.976(4) ?
B1 Se1 . 2.035(4) ?
B2 C45 . 1.609(5) ?
B2 C33 . 1.615(5) ?
B2 P1 . 1.989(5) ?
B2 Se1 . 2.047(4) ?
P1 C21 . 1.809(4) ?
P1 C27 . 1.824(4) ?
P1 C14 . 1.828(4) ?
P2 C59 . 1.819(4) ?
P2 C46 . 1.826(4) ?
P2 C53 . 1.827(4) ?
C1 C2 . 1.402(6) ?
C1 C6 . 1.408(5) ?
C2 C3 . 1.394(6) ?
C2 H2 . 0.950000 ?
C3 C4 . 1.383(6) ?
C3 H3 . 0.950000 ?
C4 C5 . 1.386(6) ?
C4 H4 . 0.950000 ?
C5 C6 . 1.399(6) ?
C5 H5 . 0.950000 ?
C6 C7 . 1.486(6) ?
C7 C12 . 1.411(6) ?
C7 C8 . 1.411(6) ?
C8 C9 . 1.385(6) ?
C8 H8 . 0.950000 ?
C9 C10 . 1.377(7) ?
C9 H9 . 0.950000 ?
C10 C11 . 1.391(6) ?
C10 H10 . 0.950000 ?
C11 C12 . 1.407(6) ?
C11 H11 . 0.950000 ?
C12 C13 . 1.494(5) ?
C13 C14 . 1.349(5) ?
C14 C15 . 1.507(6) ?
C15 C16 . 1.396(6) ?
C15 C20 . 1.397(6) ?
C16 C17 . 1.397(6) ?
C16 H16 . 0.950000 ?
C17 C18 . 1.383(7) ?
C17 H17 . 0.950000 ?
C18 C19 . 1.361(7) ?
C18 H18 . 0.950000 ?
C19 C20 . 1.393(6) ?
C19 H19 . 0.950000 ?
C20 H20 . 0.950000 ?
C21 C22 . 1.400(6) ?
C21 C26 . 1.405(6) ?
C22 C23 . 1.385(6) ?
C22 H22 . 0.950000 ?
C23 C24 . 1.402(7) ?
C23 H23 . 0.950000 ?
C24 C25 . 1.383(7) ?
C24 H24 . 0.950000 ?
C25 C26 . 1.377(6) ?
C25 H25 . 0.950000 ?
C26 H26 . 0.950000 ?
C27 C28 . 1.394(6) ?
C27 C32 . 1.400(5) ?
C28 C29 . 1.387(6) ?
C28 H28 . 0.950000 ?
C29 C30 . 1.403(7) ?
C29 H29 . 0.950000 ?
C30 C31 . 1.374(7) ?
C30 H30 . 0.950000 ?
C31 C32 . 1.388(6) ?
C31 H31 . 0.950000 ?
C32 H32 . 0.950000 ?
C33 C38 . 1.407(5) ?
C33 C34 . 1.413(5) ?
C34 C35 . 1.388(6) ?
C34 H34 . 0.950000 ?
C35 C36 . 1.379(6) ?
C35 H35 . 0.950000 ?
C36 C37 . 1.392(6) ?
C36 H36 . 0.950000 ?
C37 C38 . 1.403(6) ?
C37 H37 . 0.950000 ?
C38 C39 . 1.481(5) ?
C39 C40 . 1.402(6) ?
C39 C44 . 1.418(5) ?
C40 C41 . 1.376(6) ?
C40 H40 . 0.950000 ?
C41 C42 . 1.388(6) ?
C41 H41 . 0.950000 ?
C42 C43 . 1.382(5) ?
C42 H42 . 0.950000 ?
C43 C44 . 1.406(5) ?
C43 H43 . 0.950000 ?
C44 C45 . 1.496(5) ?
C45 C46 . 1.368(5) ?
C46 C47 . 1.503(5) ?
C47 C52 . 1.402(5) ?
C47 C48 . 1.408(5) ?
C48 C49 . 1.378(6) ?
C48 H48 . 0.950000 ?
C49 C50 . 1.376(6) ?
C49 H49 . 0.950000 ?
C50 C51 . 1.389(6) ?
C50 H50 . 0.950000 ?
C51 C52 . 1.382(6) ?
C51 H51 . 0.950000 ?
C52 H52 . 0.950000 ?
C53 C54 . 1.392(6) ?
C53 C58 . 1.398(6) ?
C54 C55 . 1.380(6) ?
C54 H54 . 0.950000 ?
C55 C56 . 1.387(7) ?
C55 H55 . 0.950000 ?
C56 C57 . 1.382(7) ?
C56 H56 . 0.950000 ?
C57 C58 . 1.388(6) ?
C57 H57 . 0.950000 ?
C58 H58 . 0.950000 ?
C59 C60 . 1.395(5) ?
C59 C64 . 1.401(5) ?
C60 C61 . 1.390(6) ?
C60 H60 . 0.950000 ?
C61 C62 . 1.384(6) ?
C61 H61 . 0.950000 ?
C62 C63 . 1.387(6) ?
C62 H62 . 0.950000 ?
C63 C64 . 1.382(6) ?
C63 H63 . 0.950000 ?
C64 H64 . 0.950000 ?
B3 C65 . 1.615(5) ?
B3 C77 . 1.620(5) ?
B3 P4 . 1.983(5) ?
B3 Se2 . 2.040(4) ?
B4 C97 . 1.605(6) ?
B4 C109 . 1.618(6) ?
B4 P3 . 1.997(4) ?
B4 Se2 . 2.040(4) ?
P3 C85 . 1.812(4) ?
P3 C91 . 1.829(4) ?
P3 C78 . 1.829(4) ?
P4 C117 . 1.813(4) ?
P4 C123 . 1.820(4) ?
P4 C110 . 1.837(4) ?
C65 C66 . 1.404(5) ?
C65 C70 . 1.407(6) ?
C66 C67 . 1.397(6) ?
C66 H66 . 0.950000 ?
C67 C68 . 1.378(7) ?
C67 H67 . 0.950000 ?
C68 C69 . 1.375(6) ?
C68 H68 . 0.950000 ?
C69 C70 . 1.408(5) ?
C69 H69 . 0.950000 ?
C70 C71 . 1.485(5) ?
C71 C76 . 1.403(5) ?
C71 C72 . 1.413(6) ?
C72 C73 . 1.382(6) ?
C72 H72 . 0.950000 ?
C73 C74 . 1.394(6) ?
C73 H73 . 0.950000 ?
C74 C75 . 1.380(6) ?
C74 H74 . 0.950000 ?
C75 C76 . 1.404(5) ?
C75 H75 . 0.950000 ?
C76 C77 . 1.496(5) ?
C77 C78 . 1.347(5) ?
C78 C79 . 1.507(5) ?
C79 C80 . 1.396(5) ?
C79 C84 . 1.403(5) ?
C80 C81 . 1.384(6) ?
C80 H80 . 0.950000 ?
C81 C82 . 1.387(6) ?
C81 H81 . 0.950000 ?
C82 C83 . 1.385(6) ?
C82 H82 . 0.950000 ?
C83 C84 . 1.382(6) ?
C83 H83 . 0.950000 ?
C84 H84 . 0.950000 ?
C85 C86 . 1.387(6) ?
C85 C90 . 1.408(6) ?
C86 C87 . 1.387(6) ?
C86 H86 . 0.950000 ?
C87 C88 . 1.387(7) ?
C87 H87 . 0.950000 ?
C88 C89 . 1.381(7) ?
C88 H88 . 0.950000 ?
C89 C90 . 1.395(6) ?
C89 H89 . 0.950000 ?
C90 H90 . 0.950000 ?
C91 C92 . 1.397(6) ?
C91 C96 . 1.400(5) ?
C92 C93 . 1.392(5) ?
C92 H92 . 0.950000 ?
C93 C94 . 1.369(6) ?
C93 H93 . 0.950000 ?
C94 C95 . 1.386(6) ?
C94 H94 . 0.950000 ?
C95 C96 . 1.381(6) ?
C95 H95 . 0.950000 ?
C96 H96 . 0.950000 ?
C97 C98 . 1.398(5) ?
C97 C102 . 1.399(5) ?
C98 C99 . 1.393(5) ?
C98 H98 . 0.950000 ?
C99 C100 . 1.377(6) ?
C99 H99 . 0.950000 ?
C100 C101 . 1.391(6) ?
C100 H100 . 0.950000 ?
C101 C102 . 1.405(5) ?
C101 H101 . 0.950000 ?
C102 C103 . 1.484(5) ?
C103 C104 . 1.391(6) ?
C103 C108 . 1.413(6) ?
C104 C105 . 1.384(6) ?
C104 H104 . 0.950000 ?
C105 C106 . 1.383(7) ?
C105 H105 . 0.950000 ?
C106 C107 . 1.382(6) ?
C106 H106 . 0.950000 ?
C107 C108 . 1.420(5) ?
C107 H107 . 0.950000 ?
C108 C109 . 1.505(5) ?
C109 C110 . 1.364(6) ?
C110 C111 . 1.508(6) ?
C111 C112 . 1.392(6) ?
C111 C116 . 1.403(6) ?
C112 C113 . 1.396(7) ?
C112 H112 . 0.950000 ?
C113 C114 . 1.385(7) ?
C113 H113 . 0.950000 ?
C114 C115 . 1.370(7) ?
C114 H114 . 0.950000 ?
C115 C116 . 1.379(6) ?
C115 H115 . 0.950000 ?
C116 H116 . 0.950000 ?
C117 C118 . 1.393(6) ?
C117 C122 . 1.403(6) ?
C118 C119 . 1.393(6) ?
C118 H118 . 0.950000 ?
C119 C120 . 1.374(6) ?
C119 H119 . 0.950000 ?
C120 C121 . 1.401(6) ?
C120 H120 . 0.950000 ?
C121 C122 . 1.387(6) ?
C121 H121 . 0.950000 ?
C122 H122 . 0.950000 ?
C123 C124 . 1.384(6) ?
C123 C128 . 1.399(6) ?
C124 C125 . 1.397(6) ?
C124 H124 . 0.950000 ?
C125 C126 . 1.373(7) ?
C125 H125 . 0.950000 ?
C126 C127 . 1.385(7) ?
C126 H126 . 0.950000 ?
C127 C128 . 1.390(6) ?
C127 H127 . 0.950000 ?
C128 H128 . 0.950000 ?
O1 C132 . 1.391(10) ?
O1 C129 . 1.431(8) ?
O1 C141 . 1.57(3) ?
C129 C130 . 1.548(11) ?
C129 H12A . 0.990000 ?
C129 H12B . 0.990000 ?
C130 C131 . 1.511(10) ?
C130 H13A . 0.990000 ?
C130 H13B . 0.990000 ?
C131 C132 . 1.474(10) ?
C131 C141 . 1.51(2) ?
C131 H13C . 0.990000 ?
C131 H13D . 0.990000 ?
C131 H13E . 0.990000 ?
C131 H13F . 0.990000 ?
C132 H13G . 0.990000 ?
C132 H13H . 0.990000 ?
O2 C136 . 1.422(6) ?
O2 C133 . 1.423(6) ?
C133 C134 . 1.517(8) ?
C133 H13I . 0.990000 ?
C133 H13J . 0.990000 ?
C134 C135 . 1.523(8) ?
C134 H13K . 0.990000 ?
C134 H13L . 0.990000 ?
C135 C136 . 1.513(7) ?
C135 H13M . 0.990000 ?
C135 H13N . 0.990000 ?
C136 H13O . 0.990000 ?
C136 H13P . 0.990000 ?
O3 C137 . 1.375(9) ?
O3 C140 . 1.428(9) ?
C137 C138 . 1.456(9) ?
C137 H13Q . 0.990000 ?
C137 H13R . 0.990000 ?
C138 C139 . 1.534(11) ?
C138 H13S . 0.990000 ?
C138 H13T . 0.990000 ?
C139 C140 . 1.519(11) ?
C139 H13U . 0.990000 ?
C139 H13V . 0.990000 ?
C140 H14C . 0.990000 ?
C140 H14D . 0.990000 ?
C141 H14A . 0.990000 ?
C141 H14B . 0.990000 ?

loop_
_geom_torsion_atom_site_label_1
_geom_torsion_atom_site_label_2
_geom_torsion_atom_site_label_3
_geom_torsion_atom_site_label_4
_geom_torsion_site_symmetry_1
_geom_torsion_site_symmetry_2
_geom_torsion_site_symmetry_3
_geom_torsion_site_symmetry_4
_geom_torsion
_geom_torsion_publ_flag
C13 B1 C1 C2 . . . . -145.7(4) ?
P2 B1 C1 C2 . . . . 85.7(4) ?
Se1 B1 C1 C2 . . . . -19.3(5) ?
C13 B1 C1 C6 . . . . 29.9(5) ?
P2 B1 C1 C6 . . . . -98.6(4) ?
Se1 B1 C1 C6 . . . . 156.3(3) ?
C6 C1 C2 C3 . . . . -3.7(6) ?
B1 C1 C2 C3 . . . . 172.1(4) ?
C1 C2 C3 C4 . . . . 1.8(6) ?
C2 C3 C4 C5 . . . . 0.9(6) ?
C3 C4 C5 C6 . . . . -1.6(7) ?
C4 C5 C6 C1 . . . . -0.4(6) ?
C4 C5 C6 C7 . . . . -178.4(4) ?
C2 C1 C6 C5 . . . . 3.0(6) ?
B1 C1 C6 C5 . . . . -172.9(4) ?
C2 C1 C6 C7 . . . . -179.0(3) ?
B1 C1 C6 C7 . . . . 5.1(5) ?
C5 C6 C7 C12 . . . . 152.9(4) ?
C1 C6 C7 C12 . . . . -25.1(6) ?
C5 C6 C7 C8 . . . . -29.6(6) ?
C1 C6 C7 C8 . . . . 152.4(4) ?
C12 C7 C8 C9 . . . . -0.7(6) ?
C6 C7 C8 C9 . . . . -178.3(4) ?
C7 C8 C9 C10 . . . . 1.4(7) ?
C8 C9 C10 C11 . . . . -1.7(7) ?
C9 C10 C11 C12 . . . . 1.5(7) ?
C10 C11 C12 C7 . . . . -0.8(6) ?
C10 C11 C12 C13 . . . . 173.0(4) ?
C8 C7 C12 C11 . . . . 0.4(6) ?
C6 C7 C12 C11 . . . . 178.0(4) ?
C8 C7 C12 C13 . . . . -173.4(4) ?
C6 C7 C12 C13 . . . . 4.2(6) ?
C11 C12 C13 C14 . . . . 48.0(5) ?
C7 C12 C13 C14 . . . . -138.3(4) ?
C11 C12 C13 B1 . . . . -140.3(4) ?
C7 C12 C13 B1 . . . . 33.5(5) ?
C1 B1 C13 C14 . . . . 123.5(4) ?
P2 B1 C13 C14 . . . . -111.4(4) ?
Se1 B1 C13 C14 . . . . 0.8(5) ?
C1 B1 C13 C12 . . . . -47.5(4) ?
P2 B1 C13 C12 . . . . 77.7(4) ?
Se1 B1 C13 C12 . . . . -170.2(3) ?
C12 C13 C14 C15 . . . . 18.4(6) ?
B1 C13 C14 C15 . . . . -152.1(4) ?
C12 C13 C14 P1 . . . . -162.3(3) ?
B1 C13 C14 P1 . . . . 27.3(6) ?
C21 P1 C14 C13 . . . . -116.9(3) ?
C27 P1 C14 C13 . . . . 132.8(3) ?
B2 P1 C14 C13 . . . . 5.3(4) ?
C21 P1 C14 C15 . . . . 62.4(3) ?
C27 P1 C14 C15 . . . . -47.9(3) ?
B2 P1 C14 C15 . . . . -175.3(3) ?
C13 C14 C15 C16 . . . . -107.3(5) ?
P1 C14 C15 C16 . . . . 73.3(4) ?
C13 C14 C15 C20 . . . . 68.3(5) ?
P1 C14 C15 C20 . . . . -111.1(4) ?
C20 C15 C16 C17 . . . . -2.3(6) ?
C14 C15 C16 C17 . . . . 173.2(4) ?
C15 C16 C17 C18 . . . . 2.2(6) ?
C16 C17 C18 C19 . . . . -0.8(7) ?
C17 C18 C19 C20 . . . . -0.5(7) ?
C18 C19 C20 C15 . . . . 0.4(7) ?
C16 C15 C20 C19 . . . . 1.0(6) ?
C14 C15 C20 C19 . . . . -174.8(4) ?
C27 P1 C21 C22 . . . . 135.8(3) ?
C14 P1 C21 C22 . . . . 27.8(4) ?
B2 P1 C21 C22 . . . . -96.6(4) ?
C27 P1 C21 C26 . . . . -49.5(4) ?
C14 P1 C21 C26 . . . . -157.5(3) ?
B2 P1 C21 C26 . . . . 78.1(4) ?
C26 C21 C22 C23 . . . . -0.3(6) ?
P1 C21 C22 C23 . . . . 174.4(3) ?
C21 C22 C23 C24 . . . . 1.1(7) ?
C22 C23 C24 C25 . . . . -1.3(7) ?
C23 C24 C25 C26 . . . . 0.7(7) ?
C24 C25 C26 C21 . . . . 0.1(7) ?
C22 C21 C26 C25 . . . . -0.3(6) ?
P1 C21 C26 C25 . . . . -175.1(3) ?
C21 P1 C27 C28 . . . . -18.8(4) ?
C14 P1 C27 C28 . . . . 96.6(4) ?
B2 P1 C27 C28 . . . . -140.1(3) ?
C21 P1 C27 C32 . . . . 168.4(3) ?
C14 P1 C27 C32 . . . . -76.2(3) ?
B2 P1 C27 C32 . . . . 47.1(4) ?
C32 C27 C28 C29 . . . . 1.1(6) ?
P1 C27 C28 C29 . . . . -171.6(3) ?
C27 C28 C29 C30 . . . . -0.6(6) ?
C28 C29 C30 C31 . . . . -0.6(7) ?
C29 C30 C31 C32 . . . . 1.2(7) ?
C30 C31 C32 C27 . . . . -0.7(6) ?
C28 C27 C32 C31 . . . . -0.4(6) ?
P1 C27 C32 C31 . . . . 172.7(3) ?
C45 B2 C33 C38 . . . . 29.9(5) ?
P1 B2 C33 C38 . . . . -100.6(4) ?
Se1 B2 C33 C38 . . . . 155.9(3) ?
C45 B2 C33 C34 . . . . -147.9(4) ?
P1 B2 C33 C34 . . . . 81.6(4) ?
Se1 B2 C33 C34 . . . . -22.0(5) ?
C38 C33 C34 C35 . . . . -1.2(6) ?
B2 C33 C34 C35 . . . . 176.7(4) ?
C33 C34 C35 C36 . . . . 0.0(7) ?
C34 C35 C36 C37 . . . . 0.7(7) ?
C35 C36 C37 C38 . . . . 0.0(7) ?
C36 C37 C38 C33 . . . . -1.2(6) ?
C36 C37 C38 C39 . . . . 179.3(4) ?
C34 C33 C38 C37 . . . . 1.8(6) ?
B2 C33 C38 C37 . . . . -176.1(4) ?
C34 C33 C38 C39 . . . . -178.7(4) ?
B2 C33 C38 C39 . . . . 3.4(5) ?
C37 C38 C39 C40 . . . . -25.0(6) ?
C33 C38 C39 C40 . . . . 155.5(4) ?
C37 C38 C39 C44 . . . . 155.3(4) ?
C33 C38 C39 C44 . . . . -24.2(6) ?
C44 C39 C40 C41 . . . . -1.5(6) ?
C38 C39 C40 C41 . . . . 178.8(4) ?
C39 C40 C41 C42 . . . . 0.8(7) ?
C40 C41 C42 C43 . . . . 0.4(6) ?
C41 C42 C43 C44 . . . . -0.8(6) ?
C42 C43 C44 C39 . . . . 0.1(6) ?
C42 C43 C44 C45 . . . . 174.3(4) ?
C40 C39 C44 C43 . . . . 1.1(5) ?
C38 C39 C44 C43 . . . . -179.3(3) ?
C40 C39 C44 C45 . . . . -173.2(4) ?
C38 C39 C44 C45 . . . . 6.5(6) ?
C43 C44 C45 C46 . . . . 42.6(5) ?
C39 C44 C45 C46 . . . . -143.3(4) ?
C43 C44 C45 B2 . . . . -145.1(4) ?
C39 C44 C45 B2 . . . . 29.0(5) ?
C33 B2 C45 C46 . . . . 127.0(4) ?
P1 B2 C45 C46 . . . . -107.5(4) ?
Se1 B2 C45 C46 . . . . 5.2(5) ?
C33 B2 C45 C44 . . . . -44.5(4) ?
P1 B2 C45 C44 . . . . 81.0(4) ?
Se1 B2 C45 C44 . . . . -166.3(3) ?
C44 C45 C46 C47 . . . . 18.3(5) ?
B2 C45 C46 C47 . . . . -152.8(4) ?
C44 C45 C46 P2 . . . . -166.5(3) ?
B2 C45 C46 P2 . . . . 22.4(5) ?
C59 P2 C46 C45 . . . . -114.4(3) ?
C53 P2 C46 C45 . . . . 132.7(3) ?
B1 P2 C46 C45 . . . . 7.7(4) ?
C59 P2 C46 C47 . . . . 60.9(3) ?
C53 P2 C46 C47 . . . . -52.0(3) ?
B1 P2 C46 C47 . . . . -177.0(3) ?
C45 C46 C47 C52 . . . . 59.7(5) ?
P2 C46 C47 C52 . . . . -115.6(3) ?
C45 C46 C47 C48 . . . . -118.4(4) ?
P2 C46 C47 C48 . . . . 66.3(4) ?
C52 C47 C48 C49 . . . . -1.6(6) ?
C46 C47 C48 C49 . . . . 176.5(4) ?
C47 C48 C49 C50 . . . . 1.2(6) ?
C48 C49 C50 C51 . . . . 0.0(6) ?
C49 C50 C51 C52 . . . . -0.8(6) ?
C50 C51 C52 C47 . . . . 0.3(6) ?
C48 C47 C52 C51 . . . . 0.9(6) ?
C46 C47 C52 C51 . . . . -177.4(4) ?
C59 P2 C53 C54 . . . . -176.3(3) ?
C46 P2 C53 C54 . . . . -62.2(3) ?
B1 P2 C53 C54 . . . . 61.6(4) ?
C59 P2 C53 C58 . . . . 4.4(4) ?
C46 P2 C53 C58 . . . . 118.5(3) ?
B1 P2 C53 C58 . . . . -117.8(3) ?
C58 C53 C54 C55 . . . . 0.8(6) ?
P2 C53 C54 C55 . . . . -178.5(3) ?
C53 C54 C55 C56 . . . . 0.4(7) ?
C54 C55 C56 C57 . . . . -0.9(7) ?
C55 C56 C57 C58 . . . . 0.1(7) ?
C56 C57 C58 C53 . . . . 1.1(6) ?
C54 C53 C58 C57 . . . . -1.6(6) ?
P2 C53 C58 C57 . . . . 177.7(3) ?
C46 P2 C59 C60 . . . . 20.1(3) ?
C53 P2 C59 C60 . . . . 130.8(3) ?
B1 P2 C59 C60 . . . . -103.9(3) ?
C46 P2 C59 C64 . . . . -161.7(3) ?
C53 P2 C59 C64 . . . . -51.0(3) ?
B1 P2 C59 C64 . . . . 74.3(3) ?
C64 C59 C60 C61 . . . . 3.7(6) ?
P2 C59 C60 C61 . . . . -178.1(3) ?
C59 C60 C61 C62 . . . . 0.3(6) ?
C60 C61 C62 C63 . . . . -2.9(6) ?
C61 C62 C63 C64 . . . . 1.5(6) ?
C62 C63 C64 C59 . . . . 2.5(6) ?
C60 C59 C64 C63 . . . . -5.1(6) ?
P2 C59 C64 C63 . . . . 176.8(3) ?
C77 B3 C65 C66 . . . . 145.0(4) ?
P4 B3 C65 C66 . . . . -86.1(4) ?
Se2 B3 C65 C66 . . . . 19.4(5) ?
C77 B3 C65 C70 . . . . -27.5(5) ?
P4 B3 C65 C70 . . . . 101.4(4) ?
Se2 B3 C65 C70 . . . . -153.1(3) ?
C70 C65 C66 C67 . . . . 1.3(6) ?
B3 C65 C66 C67 . . . . -171.4(4) ?
C65 C66 C67 C68 . . . . 0.8(6) ?
C66 C67 C68 C69 . . . . -1.5(7) ?
C67 C68 C69 C70 . . . . 0.1(7) ?
C66 C65 C70 C69 . . . . -2.7(6) ?
B3 C65 C70 C69 . . . . 170.1(4) ?
C66 C65 C70 C71 . . . . 179.1(4) ?
B3 C65 C70 C71 . . . . -8.1(6) ?
C68 C69 C70 C65 . . . . 2.1(6) ?
C68 C69 C70 C71 . . . . -179.7(4) ?
C65 C70 C71 C76 . . . . 28.2(6) ?
C69 C70 C71 C76 . . . . -150.0(4) ?
C65 C70 C71 C72 . . . . -152.8(4) ?
C69 C70 C71 C72 . . . . 29.0(6) ?
C76 C71 C72 C73 . . . . 1.3(6) ?
C70 C71 C72 C73 . . . . -177.7(4) ?
C71 C72 C73 C74 . . . . -0.6(7) ?
C72 C73 C74 C75 . . . . -0.7(7) ?
C73 C74 C75 C76 . . . . 1.2(6) ?
C72 C71 C76 C75 . . . . -0.8(6) ?
C70 C71 C76 C75 . . . . 178.3(4) ?
C72 C71 C76 C77 . . . . 174.5(4) ?
C70 C71 C76 C77 . . . . -6.5(6) ?
C74 C75 C76 C71 . . . . -0.5(6) ?
C74 C75 C76 C77 . . . . -175.7(4) ?
C71 C76 C77 C78 . . . . 139.5(4) ?
C75 C76 C77 C78 . . . . -45.4(5) ?
C71 C76 C77 B3 . . . . -32.1(5) ?
C75 C76 C77 B3 . . . . 143.1(4) ?
C65 B3 C77 C78 . . . . -124.4(4) ?
P4 B3 C77 C78 . . . . 109.6(4) ?
Se2 B3 C77 C78 . . . . -2.8(5) ?
C65 B3 C77 C76 . . . . 46.2(4) ?
P4 B3 C77 C76 . . . . -79.8(4) ?
Se2 B3 C77 C76 . . . . 167.8(3) ?
C76 C77 C78 C79 . . . . -18.5(5) ?
B3 C77 C78 C79 . . . . 151.7(4) ?
C76 C77 C78 P3 . . . . 164.2(3) ?
B3 C77 C78 P3 . . . . -25.5(5) ?
C85 P3 C78 C77 . . . . 116.9(3) ?
C91 P3 C78 C77 . . . . -131.8(3) ?
B4 P3 C78 C77 . . . . -5.6(4) ?
C85 P3 C78 C79 . . . . -60.4(3) ?
C91 P3 C78 C79 . . . . 50.8(3) ?
B4 P3 C78 C79 . . . . 177.1(3) ?
C77 C78 C79 C80 . . . . -56.9(5) ?
P3 C78 C79 C80 . . . . 120.5(3) ?
C77 C78 C79 C84 . . . . 119.6(4) ?
P3 C78 C79 C84 . . . . -63.1(5) ?
C84 C79 C80 C81 . . . . -0.8(6) ?
C78 C79 C80 C81 . . . . 175.9(4) ?
C79 C80 C81 C82 . . . . 0.7(6) ?
C80 C81 C82 C83 . . . . 0.2(6) ?
C81 C82 C83 C84 . . . . -0.9(6) ?
C82 C83 C84 C79 . . . . 0.7(6) ?
C80 C79 C84 C83 . . . . 0.1(6) ?
C78 C79 C84 C83 . . . . -176.3(4) ?
C91 P3 C85 C86 . . . . -131.4(3) ?
C78 P3 C85 C86 . . . . -21.9(4) ?
B4 P3 C85 C86 . . . . 102.5(3) ?
C91 P3 C85 C90 . . . . 51.7(4) ?
C78 P3 C85 C90 . . . . 161.1(3) ?
B4 P3 C85 C90 . . . . -74.5(3) ?
C90 C85 C86 C87 . . . . -2.0(6) ?
P3 C85 C86 C87 . . . . -179.0(3) ?
C85 C86 C87 C88 . . . . 0.0(6) ?
C86 C87 C88 C89 . . . . 1.7(7) ?
C87 C88 C89 C90 . . . . -1.4(7) ?
C88 C89 C90 C85 . . . . -0.6(7) ?
C86 C85 C90 C89 . . . . 2.3(6) ?
P3 C85 C90 C89 . . . . 179.3(3) ?
C85 P3 C91 C92 . . . . 9.3(4) ?
C78 P3 C91 C92 . . . . -105.1(4) ?
B4 P3 C91 C92 . . . . 131.0(3) ?
C85 P3 C91 C96 . . . . -176.6(3) ?
C78 P3 C91 C96 . . . . 68.9(3) ?
B4 P3 C91 C96 . . . . -55.0(4) ?
C96 C91 C92 C93 . . . . -0.2(6) ?
P3 C91 C92 C93 . . . . 173.6(3) ?
C91 C92 C93 C94 . . . . 0.2(6) ?
C92 C93 C94 C95 . . . . 1.1(7) ?
C93 C94 C95 C96 . . . . -2.3(7) ?
C94 C95 C96 C91 . . . . 2.2(7) ?
C92 C91 C96 C95 . . . . -0.9(6) ?
P3 C91 C96 C95 . . . . -175.4(3) ?
C109 B4 C97 C98 . . . . 149.6(3) ?
P3 B4 C97 C98 . . . . -82.8(4) ?
Se2 B4 C97 C98 . . . . 20.8(4) ?
C109 B4 C97 C102 . . . . -29.6(5) ?
P3 B4 C97 C102 . . . . 98.0(4) ?
Se2 B4 C97 C102 . . . . -158.4(3) ?
C102 C97 C98 C99 . . . . 1.8(6) ?
B4 C97 C98 C99 . . . . -177.4(4) ?
C97 C98 C99 C100 . . . . -1.0(6) ?
C98 C99 C100 C101 . . . . -0.3(6) ?
C99 C100 C101 C102 . . . . 0.7(6) ?
C98 C97 C102 C101 . . . . -1.4(6) ?
B4 C97 C102 C101 . . . . 177.8(3) ?
C98 C97 C102 C103 . . . . 179.2(3) ?
B4 C97 C102 C103 . . . . -1.6(5) ?
C100 C101 C102 C97 . . . . 0.2(6) ?
C100 C101 C102 C103 . . . . 179.6(4) ?
C97 C102 C103 C104 . . . . -158.3(4) ?
C101 C102 C103 C104 . . . . 22.3(6) ?
C97 C102 C103 C108 . . . . 21.2(5) ?
C101 C102 C103 C108 . . . . -158.2(4) ?
C108 C103 C104 C105 . . . . -0.7(6) ?
C102 C103 C104 C105 . . . . 178.8(4) ?
C103 C104 C105 C106 . . . . -0.2(7) ?
C104 C105 C106 C107 . . . . 0.5(7) ?
C105 C106 C107 C108 . . . . 0.2(7) ?
C104 C103 C108 C107 . . . . 1.3(6) ?
C102 C103 C108 C107 . . . . -178.2(4) ?
C104 C103 C108 C109 . . . . 174.9(4) ?
C102 C103 C108 C109 . . . . -4.6(6) ?
C106 C107 C108 C103 . . . . -1.0(6) ?
C106 C107 C108 C109 . . . . -174.8(4) ?
C103 C108 C109 C110 . . . . 144.3(4) ?
C107 C108 C109 C110 . . . . -42.2(5) ?
C103 C108 C109 B4 . . . . -28.4(5) ?
C107 C108 C109 B4 . . . . 145.1(4) ?
C97 B4 C109 C110 . . . . -129.1(4) ?
P3 B4 C109 C110 . . . . 107.6(4) ?
Se2 B4 C109 C110 . . . . -4.1(5) ?
C97 B4 C109 C108 . . . . 42.8(4) ?
P3 B4 C109 C108 . . . . -80.5(4) ?
Se2 B4 C109 C108 . . . . 167.8(3) ?
C108 C109 C110 C111 . . . . -15.7(6) ?
B4 C109 C110 C111 . . . . 155.8(4) ?
C108 C109 C110 P4 . . . . 167.1(3) ?
B4 C109 C110 P4 . . . . -21.4(6) ?
C117 P4 C110 C109 . . . . 112.5(3) ?
C123 P4 C110 C109 . . . . -135.7(3) ?
B3 P4 C110 C109 . . . . -9.6(4) ?
C117 P4 C110 C111 . . . . -65.0(3) ?
C123 P4 C110 C111 . . . . 46.8(3) ?
B3 P4 C110 C111 . . . . 172.9(3) ?
C109 C110 C111 C112 . . . . -62.6(5) ?
P4 C110 C111 C112 . . . . 114.8(4) ?
C109 C110 C111 C116 . . . . 114.8(5) ?
P4 C110 C111 C116 . . . . -67.9(5) ?
C116 C111 C112 C113 . . . . 1.6(6) ?
C110 C111 C112 C113 . . . . 179.2(4) ?
C111 C112 C113 C114 . . . . -1.1(7) ?
C112 C113 C114 C115 . . . . 0.5(7) ?
C113 C114 C115 C116 . . . . -0.5(8) ?
C114 C115 C116 C111 . . . . 1.0(7) ?
C112 C111 C116 C115 . . . . -1.6(6) ?
C110 C111 C116 C115 . . . . -178.9(4) ?
C123 P4 C117 C118 . . . . -131.7(4) ?
C110 P4 C117 C118 . . . . -21.2(4) ?
B3 P4 C117 C118 . . . . 103.4(4) ?
C123 P4 C117 C122 . . . . 53.4(4) ?
C110 P4 C117 C122 . . . . 164.0(3) ?
B3 P4 C117 C122 . . . . -71.5(4) ?
C122 C117 C118 C119 . . . . -1.6(6) ?
P4 C117 C118 C119 . . . . -176.4(3) ?
C117 C118 C119 C120 . . . . 1.5(7) ?
C118 C119 C120 C121 . . . . -0.8(7) ?
C119 C120 C121 C122 . . . . 0.1(7) ?
C120 C121 C122 C117 . . . . -0.2(7) ?
C118 C117 C122 C121 . . . . 0.9(6) ?
P4 C117 C122 C121 . . . . 175.9(3) ?
C117 P4 C123 C124 . . . . 7.2(4) ?
C110 P4 C123 C124 . . . . -107.8(4) ?
B3 P4 C123 C124 . . . . 127.8(4) ?
C117 P4 C123 C128 . . . . -176.0(3) ?
C110 P4 C123 C128 . . . . 69.1(3) ?
B3 P4 C123 C128 . . . . -55.4(4) ?
C128 C123 C124 C125 . . . . -0.2(6) ?
P4 C123 C124 C125 . . . . 176.6(3) ?
C123 C124 C125 C126 . . . . 0.3(7) ?
C124 C125 C126 C127 . . . . 0.4(7) ?
C125 C126 C127 C128 . . . . -1.2(7) ?
C126 C127 C128 C123 . . . . 1.4(6) ?
C124 C123 C128 C127 . . . . -0.7(6) ?
P4 C123 C128 C127 . . . . -177.7(3) ?
C132 O1 C129 C130 . . . . 12.4(9) ?
C141 O1 C129 C130 . . . . 52.1(10) ?
O1 C129 C130 C131 . . . . -30.5(8) ?
C129 C130 C131 C132 . . . . 35.7(8) ?
C129 C130 C131 C141 . . . . -5.9(11) ?
C129 O1 C132 C131 . . . . 11.3(11) ?
C130 C131 C132 O1 . . . . -30.3(10) ?
C136 O2 C133 C134 . . . . 11.8(5) ?
O2 C133 C134 C135 . . . . -31.4(5) ?
C133 C134 C135 C136 . . . . 37.4(5) ?
C133 O2 C136 C135 . . . . 13.1(5) ?
C134 C135 C136 O2 . . . . -32.1(5) ?
C140 O3 C137 C138 . . . . 34.0(8) ?
O3 C137 C138 C139 . . . . -42.5(7) ?
C137 C138 C139 C140 . . . . 32.0(6) ?
C137 O3 C140 C139 . . . . -11.5(8) ?
C138 C139 C140 O3 . . . . -13.5(7) ?
C130 C131 C141 O1 . . . . 36.3(12) ?
C129 O1 C141 C131 . . . . -54.6(11) ?
